data_1566608
loop_
_publ_author_name
'Zong, Zhaohui'
'Hao, Aiyou'
'Xing, Pengyao'
'Zhao, Yanli'

_publ_section_title
;
 Chiral Molecular Nanosilicas
;
_journal_name_full 'Chemical Science'
_journal_paper_doi 10.1039/D2SC00793B
_journal_year 2022
_chemical_formula_moiety 'C84 H166 Fe N4 O28 Si16, 2(C4 H8 O2)'
_chemical_formula_sum 'C92 H182 Fe N4 O32 Si16'
_chemical_formula_weight 2361.70
_space_group_crystal_system monoclinic
_space_group_IT_number 4
_space_group_name_Hall 'P 2yb'
_space_group_name_H-M_alt 'P 1 21 1'
_atom_sites_solution_hydrogens mixed
_audit_creation_date 2021-07-10
_audit_creation_method
;
Olex2 1.2
(compiled 2018.05.29 svn.r3508 for OlexSys, GUI svn.r5506)
;
_audit_update_record
;
2021-07-15 deposited with the CCDC.	2022-03-14 downloaded from the CCDC.
;
_cell_angle_alpha 90
_cell_angle_beta 90.980(2)
_cell_angle_gamma 90
_cell_formula_units_Z 2
_cell_length_a 16.9205(5)
_cell_length_b 17.5657(5)
_cell_length_c 21.7093(5)
_cell_measurement_reflns_used 16049
_cell_measurement_temperature 173.00(10)
_cell_measurement_theta_max 76.2570
_cell_measurement_theta_min 3.1760
_cell_volume 6451.5(3)
_computing_cell_refinement 'CrysAlisPro 1.171.40.84a (Rigaku OD, 2020)'
_computing_data_collection 'CrysAlisPro 1.171.40.84a (Rigaku OD, 2020)'
_computing_data_reduction 'CrysAlisPro 1.171.40.84a (Rigaku OD, 2020)'
_computing_molecular_graphics 'Olex2 (Dolomanov et al., 2009)'
_computing_publication_material 'Olex2 (Dolomanov et al., 2009)'
_computing_structure_refinement 'ShelXL (Sheldrick, 2015)'
_computing_structure_solution 'SHELXT  (Sheldrick, 2015)'
_diffrn_ambient_environment N~2~
_diffrn_ambient_temperature 173.00(10)
_diffrn_detector 'Hybrid Pixel Array Detector'
_diffrn_detector_area_resol_mean 10.0000
_diffrn_detector_type HyPix
_diffrn_measured_fraction_theta_full 0.987
_diffrn_measured_fraction_theta_max 0.938
_diffrn_measurement_details
;
List of Runs (angles in degrees, time in seconds):

  # Type    Start    End  Width  t~exp~   \w     \q     \k     \f   Frames
#--------------------------------------------------------------------------
  1  \w      6.00  66.00   1.00    0.60    --   48.45 -70.00 -15.00   60
  2  \w     29.00  60.00   1.00    0.60    --   48.45  70.00 116.00   31
  3  \w    -68.00  14.00   1.00    0.60    --  -48.45  70.00 116.00   82
  4  \w   -120.00 -28.00   1.00    0.60    --  -48.45 -70.00 -15.00   92
  5  \w   -120.00 -73.00   1.00    0.60    --  -48.45-125.00 120.00   47
  6  \w    -65.00 -25.00   1.00    7.00    --  -86.25  70.00 116.00   40
  7  \w   -158.00-124.00   1.00    7.00    --  -86.25 -70.00 -15.00   34
  8  \w    101.00 138.00   1.00    7.00    --  106.49  38.00  60.00   37
  9  \w    141.00 178.00   1.00    7.00    --  106.49  38.00  60.00   37
 10  \w     87.00 168.00   1.00    7.00    --  106.49  70.00 116.00   81
 11  \w     58.00 105.00   1.00    7.00    --  106.49 -77.00  30.00   47
 12  \w     37.00 110.00   1.00    7.00    --  106.49-125.00   0.00   73
 13  \w     34.00  87.00   1.00    7.00    --  106.49 -70.00 -15.00   53
 14  \w     34.00  63.00   1.00    7.00    --  106.49 -57.00-120.00   29
 15  \w     35.00  66.00   1.00    7.00    --  106.49 -57.00-150.00   31
 16  \w     34.00 111.00   1.00    7.00    --  106.49-125.00 -30.00   77
 17  \w     92.00 178.00   1.00    7.00    --  106.49  57.00-150.00   86
;
_diffrn_measurement_device 'four-circle diffractometer'
_diffrn_measurement_device_type 'XtaLAB Synergy, Dualflex, HyPix'
_diffrn_measurement_method '\w scans'
_diffrn_orient_matrix_type 'CrysAlisPro convention (1999,Acta A55,543-557)'
_diffrn_orient_matrix_UB_11 0.0669783000
_diffrn_orient_matrix_UB_12 0.0443916000
_diffrn_orient_matrix_UB_13 -0.0311511000
_diffrn_orient_matrix_UB_21 0.0063871000
_diffrn_orient_matrix_UB_22 0.0530681000
_diffrn_orient_matrix_UB_23 0.0562674000
_diffrn_orient_matrix_UB_31 0.0614328000
_diffrn_orient_matrix_UB_32 -0.0539056000
_diffrn_orient_matrix_UB_33 0.0299005000
_diffrn_radiation_monochromator mirror
_diffrn_radiation_probe x-ray
_diffrn_radiation_type CuK\a
_diffrn_radiation_wavelength 1.54184
_diffrn_reflns_av_R_equivalents 0.0766
_diffrn_reflns_av_unetI/netI 0.0676
_diffrn_reflns_Laue_measured_fraction_full 0.987
_diffrn_reflns_Laue_measured_fraction_max 0.938
_diffrn_reflns_limit_h_max 21
_diffrn_reflns_limit_h_min -19
_diffrn_reflns_limit_k_max 20
_diffrn_reflns_limit_k_min -22
_diffrn_reflns_limit_l_max 25
_diffrn_reflns_limit_l_min -27
_diffrn_reflns_number 39020
_diffrn_reflns_point_group_measured_fraction_full 0.820
_diffrn_reflns_point_group_measured_fraction_max 0.761
_diffrn_reflns_theta_full 67.684
_diffrn_reflns_theta_max 77.133
_diffrn_reflns_theta_min 2.612
_diffrn_source 'micro-focus sealed X-ray tube'
_diffrn_source_type 'PhotonJet (Cu) X-ray Source'
_exptl_absorpt_coefficient_mu 2.924
_exptl_absorpt_correction_T_max 1.00000
_exptl_absorpt_correction_T_min 0.77580
_exptl_absorpt_correction_type multi-scan
_exptl_absorpt_process_details
;
CrysAlisPro 1.171.40.84a (Rigaku Oxford Diffraction, 2020)
Empirical absorption correction using spherical harmonics,
implemented in SCALE3 ABSPACK scaling algorithm.
;
_exptl_crystal_colour 'clear light orange'
_exptl_crystal_colour_lustre clear
_exptl_crystal_colour_modifier light
_exptl_crystal_colour_primary orange
_exptl_crystal_density_diffrn 1.216
_exptl_crystal_description block
_exptl_crystal_F_000 2536
_exptl_crystal_recrystallization_method 'Re-crystallisation from solvent: Dioxane/Cyclohexane'
_exptl_crystal_size_max 0.06
_exptl_crystal_size_mid 0.06
_exptl_crystal_size_min 0.05
_refine_diff_density_max 1.032
_refine_diff_density_min -0.937
_refine_diff_density_rms 0.164
_refine_ls_abs_structure_details
;
 Flack x determined using 5311 quotients [(I+)-(I-)]/[(I+)+(I-)]
 (Parsons, Flack and Wagner, Acta Cryst. B69 (2013) 249-259).
;
_refine_ls_abs_structure_Flack 0.044(5)
_refine_ls_extinction_method none
_refine_ls_goodness_of_fit_ref 1.014
_refine_ls_hydrogen_treatment constr
_refine_ls_matrix_type full
_refine_ls_number_parameters 1335
_refine_ls_number_reflns 20791
_refine_ls_number_restraints 459
_refine_ls_restrained_S_all 1.032
_refine_ls_R_factor_all 0.1169
_refine_ls_R_factor_gt 0.1084
_refine_ls_shift/su_max 0.021
_refine_ls_shift/su_mean 0.001
_refine_ls_structure_factor_coef Fsqd
_refine_ls_weighting_details 'w=1/[\s^2^(Fo^2^)+(0.2000P)^2^+15.0000P] where P=(Fo^2^+2Fc^2^)/3'
_refine_ls_weighting_scheme calc
_refine_ls_wR_factor_gt 0.2987
_refine_ls_wR_factor_ref 0.3063
_reflns_Friedel_coverage 0.568
_reflns_Friedel_fraction_full 0.641
_reflns_Friedel_fraction_max 0.571
_reflns_number_gt 17658
_reflns_number_total 20791
_reflns_threshold_expression 'I > 2\s(I)'
_cod_data_source_file d2sc00793b2.cif
_cod_data_source_block 210305f
_cod_database_code 1566608
_shelx_shelxl_version_number 2016/6
_chemical_oxdiff_formula FeSiC
_shelx_space_group_comment
;
The symmetry employed for this shelxl refinement is uniquely defined
by the following loop, which should always be used as a source of
symmetry information in preference to the above space-group names.
They are only intended as comments.
;
_shelx_estimated_absorpt_t_max 0.868
_shelx_estimated_absorpt_t_min 0.844
_diffrn_oxdiff_digest_frames
;
01e95374688dc0c79339588ba506d5682e00937aed6
;
_reflns_odcompleteness_completeness 98.78
_reflns_odcompleteness_iscentric 1
_reflns_odcompleteness_theta 66.97
_olex2_refinement_description
;
1. Fixed Uiso
 At 1.2 times of:
  All C(H) groups, All C(H,H) groups, All N(H) groups
 At 1.5 times of:
  All C(H,H,H) groups
2. Restrained distances
 C36-C35 = C10-C36 = C7-C36
 1.53 with sigma of 0.01
 C34-C33 = C34-C27 = C23-C34 = C48-C2 = C49-C48 = C48-C47 = C32-C1 = C32-C3 =
 C32-C31 = C51-C50 = C53-C51 = C52-C51 = C10-C36 = C7-C36 = C36-C35
 1.53 with sigma of 0.01
 C13-C54
 1.53 with sigma of 0.01
 C22-C62 = C19-C62 = C79-C6 = C9-C6 = C16-C30 = C16-C26 = C80-C16 = C21-C64 =
 C64-C24 = C64-C63 = C66-C8 = C66-C5 = C66-C65
 1.53 with sigma of 0.01
 C12-C67
 1.53 with sigma of 0.01
 C14-C12 = C17-C12
 1.53 with sigma of 0.01
 C20-C37 = C20-C28 = C20-C25
 1.53 with sigma of 0.01
 O31-C90 = O31-C92 = O32-C91 = O32-C93
 1.45 with sigma of 0.01
 C92-C91 = C93-C90
 1.51 with sigma of 0.01
 C86-O30
 1.45 with sigma of 0.01
 O30-C89 = O0AA-C87 = O0AA-C88
 1.45 with sigma of 0.01
 C93-C91
 2.2 with sigma of 0.02
 C92-C90
 2.2 with sigma of 0.02
 C15-C13 = C18-C13
 1.53 with sigma of 0.01
 C15-C18
 2.4 with sigma of 0.02
 C60-C6
 1.53 with sigma of 0.01
 C60-C9
 2.4 with sigma of 0.02
 C79-C60
 2.4 with sigma of 0.02
 H93A-H91B
 2.2 with sigma of 0.02
 H2A-H60A_$1
 2.2 with sigma of 0.02
 H86B-H89A
 2.2 with sigma of 0.02
 H60B-H79A
 2.2 with sigma of 0.02
 H2C-H60A_$1
 2.2 with sigma of 0.02
 H26B-H60C_$2
 2.2 with sigma of 0.02
3. Rigid bond restraints
 C12, C14, C17, C67
 with sigma for 1-2 distances of 0.01 and sigma for 1-3 distances of 0.01
 O31, O32, C90, C91, C92, C93
 with sigma for 1-2 distances of 0.01 and sigma for 1-3 distances of 0.01
 O0AA, O30, C86, C87, C88, C89
 with sigma for 1-2 distances of 0.01 and sigma for 1-3 distances of 0.01
 C13, C15, C18, C54
 with sigma for 1-2 distances of 0.01 and sigma for 1-3 distances of 0.01
 C6, C9, C60, C79
 with sigma for 1-2 distances of 0.01 and sigma for 1-3 distances of 0.01
 C27, C34, C23, C33
 with sigma for 1-2 distances of 0.01 and sigma for 1-3 distances of 0.01
4. Uiso/Uaniso restraints and constraints
C61 \\sim C62 \\sim C19 \\sim C22: within 2A with sigma of 0.01 and sigma for
terminal atoms of 0.01
Si12 \\sim C6 \\sim C9 \\sim C60 \\sim C79: within 2A with sigma of 0.01 and
sigma for terminal atoms of 0.01
C16 \\sim C30 \\sim C26 \\sim C80: within 2A with sigma of 0.01 and sigma for
terminal atoms of 0.01
Uanis(C23) \\sim Ueq, Uanis(C34) \\sim Ueq, Uanis(C27) \\sim Ueq, Uanis(C1)
\\sim Ueq, Uanis(C32) \\sim Ueq, Uanis(C3) \\sim Ueq, Uanis(C7) \\sim Ueq,
Uanis(C36) \\sim Ueq, Uanis(C10) \\sim Ueq, Uanis(C53) \\sim Ueq, Uanis(C2)
\\sim Ueq, Uanis(C48) \\sim Ueq, Uanis(C49) \\sim Ueq: with sigma of 0.01 and
sigma for terminal atoms of 0.02
Uanis(C12) \\sim Ueq, Uanis(C14) \\sim Ueq, Uanis(C17) \\sim Ueq, Uanis(C22)
\\sim Ueq, Uanis(C21) \\sim Ueq, Uanis(C30) \\sim Ueq, Uanis(C16) \\sim Ueq,
Uanis(C26) \\sim Ueq, Uanis(C4) \\sim Ueq, Uanis(C11) \\sim Ueq, Uanis(C24)
\\sim Ueq, Uanis(C6) \\sim Ueq, Uanis(C9) \\sim Ueq: with sigma of 0.01 and
sigma for terminal atoms of 0.02
Uanis(C20) \\sim Ueq, Uanis(C28) \\sim Ueq, Uanis(C25) \\sim Ueq: with sigma of
0.01 and sigma for terminal atoms of 0.02
Uanis(C19) \\sim Ueq: with sigma of 0.01 and sigma for terminal atoms of 0.02
Uanis(O31) \\sim Ueq, Uanis(C90) \\sim Ueq, Uanis(C92) \\sim Ueq, Uanis(C93)
\\sim Ueq, Uanis(C91) \\sim Ueq, Uanis(O32) \\sim Ueq: with sigma of 0.01 and
sigma for terminal atoms of 0.02
Uanis(C89) \\sim Ueq, Uanis(O0AA) \\sim Ueq, Uanis(C87) \\sim Ueq, Uanis(C88)
\\sim Ueq, Uanis(C86) \\sim Ueq, Uanis(O30) \\sim Ueq: with sigma of 0.01 and
sigma for terminal atoms of 0.02
Uanis(C5) \\sim Ueq, Uanis(C8) \\sim Ueq: with sigma of 0.01 and sigma for
terminal atoms of 0.02
Uanis(C15) \\sim Ueq, Uanis(C18) \\sim Ueq, Uanis(C13) \\sim Ueq: with sigma of
0.01 and sigma for terminal atoms of 0.02
Uanis(C60) \\sim Ueq: with sigma of 0.01 and sigma for terminal atoms of 0.02
5.a Riding coordinates:
 C15(H15A,H15B,H15C), C18(H18A,H18B,H18C), C60(H60A,H60B,H60C)
5.b Ternary CH refined with riding coordinates:
 C6(H6), C12(H12), C13(H13), C16(H16), C20(H20), C32(H32), C34(H34), C36(H36),
 C42(H42), C44(H44), C48(H48), C51(H51), C62(H62), C64(H64), C66(H66), C72(H72),
  C74(H74), C78(H78)
5.c Secondary CH2 refined with riding coordinates:
 C31(H31A,H31B), C33(H33A,H33B), C35(H35A,H35B), C37(H37A,H37B), C38(H38A,
 H38B), C39(H39A,H39B), C40(H40A,H40B), C47(H47A,H47B), C50(H50A,H50B),
 C54(H54A,H54B), C61(H61A,H61B), C63(H63A,H63B), C65(H65A,H65B), C67(H67A,H67B),
  C68(H68A,H68B), C69(H69A,H69B), C70(H70A,H70B), C77(H77A,H77B), C79(H79A,
 H79B), C80(H80A,H80B), C86(H86A,H86B), C87(H87A,H87B), C88(H88A,H88B),
 C89(H89A,H89B), C90(H90A,H90B), C91(H91A,H91B), C92(H92A,H92B), C93(H93A,H93B)
5.d Aromatic/amide H refined with riding coordinates:
 N1(H1), N2(H2), N3(H3), N4(H4), C56(H56), C57(H57), C58(H58), C59(H59),
 C82(H82), C83(H83), C84(H84), C85(H85)
5.e Idealised Me refined as rotating group:
 C1(H1A,H1B,H1C), C2(H2A,H2B,H2C), C3(H3A,H3B,H3C), C4(H4A,H4B,H4C), C5(H5A,
 H5B,H5C), C7(H7A,H7B,H7C), C8(H8A,H8B,H8C), C9(H9A,H9B,H9C), C10(H10A,H10B,
 H10C), C11(H11A,H11B,H11C), C14(H14A,H14B,H14C), C17(H17A,H17B,H17C), C19(H19A,
 H19B,H19C), C21(H21A,H21B,H21C), C22(H22A,H22B,H22C), C23(H23A,H23B,H23C),
 C24(H24A,H24B,H24C), C25(H25A,H25B,H25C), C26(H26A,H26B,H26C), C27(H27A,H27B,
 H27C), C28(H28A,H28B,H28C), C30(H30A,H30B,H30C), C45(H45A,H45B,H45C), C46(H46A,
 H46B,H46C), C49(H49A,H49B,H49C), C52(H52A,H52B,H52C), C53(H53A,H53B,H53C),
 C75(H75A,H75B,H75C), C76(H76A,H76B,H76C)
;
_olex2_submission_special_instructions 'No special instructions were received'
_oxdiff_exptl_absorpt_empirical_details
;
Empirical correction (ABSPACK) includes:
- Absorption correction using spherical harmonics
- Frame scaling
;
_oxdiff_exptl_absorpt_empirical_full_max 1.830
_oxdiff_exptl_absorpt_empirical_full_min 0.685

loop_
_space_group_symop_operation_xyz
'x, y, z'
'-x, y+1/2, -z'

loop_
_atom_site_label
_atom_site_type_symbol
_atom_site_fract_x
_atom_site_fract_y
_atom_site_fract_z
_atom_site_U_iso_or_equiv
_atom_site_adp_type
_atom_site_occupancy
_atom_site_site_symmetry_order
_atom_site_calc_flag
_atom_site_refinement_flags_posn
_atom_site_refinement_flags_adp
_atom_site_refinement_flags_occupancy
_atom_site_disorder_assembly
_atom_site_disorder_group
Fe1 Fe 0.61723(11) 0.50853(10) -0.12540(7) 0.0469(4) Uani 1 1 d . . . . .
Si1 Si 0.80625(18) 0.7757(2) 0.39794(13) 0.0528(7) Uani 1 1 d . . . . .
Si2 Si 0.7480(2) 0.6398(2) 0.47670(15) 0.0524(7) Uani 1 1 d . . . . .
Si3 Si 0.60329(19) 0.62011(18) 0.39083(14) 0.0487(6) Uani 1 1 d . . . . .
Si4 Si 0.65852(18) 0.75266(19) 0.31002(12) 0.0463(6) Uani 1 1 d . . . . .
Si5 Si 0.7128(2) 0.88757(18) 0.47882(13) 0.0505(7) Uani 1 1 d . . . . .
Si6 Si 0.65283(19) 0.75561(18) 0.55900(12) 0.0480(7) Uani 1 1 d . . . . .
Si7 Si 0.50706(18) 0.73664(18) 0.47275(13) 0.0467(6) Uani 1 1 d . . . . .
Si8 Si 0.56240(19) 0.86618(17) 0.39076(12) 0.0461(6) Uani 1 1 d . . . . .
Si9 Si 0.09467(17) 0.2676(2) 0.08846(14) 0.0501(7) Uani 1 1 d . . . . .
Si10 Si 0.04688(16) 0.15165(18) 0.18710(13) 0.0453(6) Uani 1 1 d . . . . .
Si11 Si -0.12163(17) 0.1398(2) 0.12637(13) 0.0481(6) Uani 1 1 d . . . . .
Si12 Si -0.07526(18) 0.2565(2) 0.02761(14) 0.0534(7) Uani 1 1 d . U . . .
Si13 Si 0.0370(2) 0.4006(2) 0.17101(17) 0.0565(8) Uani 1 1 d . . . . .
Si14 Si -0.01299(18) 0.2839(2) 0.27115(14) 0.0512(7) Uani 1 1 d . . . . .
Si15 Si -0.18023(17) 0.2715(2) 0.21052(13) 0.0492(7) Uani 1 1 d . . . . .
Si16 Si -0.1317(2) 0.3897(2) 0.11034(17) 0.0583(8) Uani 1 1 d . . . . .
O1 O 0.6241(5) 0.6715(5) 0.3307(4) 0.0542(19) Uani 1 1 d . . . . .
O2 O 0.7457(5) 0.7674(7) 0.3403(4) 0.064(2) Uani 1 1 d . . . . .
O3 O 0.7815(6) 0.8490(6) 0.4403(4) 0.063(2) Uani 1 1 d . . . . .
O4 O 0.6936(6) 0.8339(5) 0.5373(4) 0.061(2) Uani 1 1 d . . . . .
O5 O 0.5639(5) 0.7528(5) 0.5330(4) 0.0574(19) Uani 1 1 d . . . . .
O6 O 0.5461(5) 0.6681(6) 0.4339(4) 0.058(2) Uani 1 1 d . . . . .
O7 O 0.8025(5) 0.6981(6) 0.4394(4) 0.062(2) Uani 1 1 d . . . . .
O8 O 0.6843(5) 0.6017(5) 0.4293(4) 0.0568(19) Uani 1 1 d . . . . .
O9 O 0.5043(5) 0.8121(5) 0.4288(4) 0.0572(19) Uani 1 1 d . . . . .
O10 O 0.5987(5) 0.8183(5) 0.3341(3) 0.0526(18) Uani 1 1 d . . . . .
O11 O 0.6343(6) 0.8937(5) 0.4355(3) 0.059(2) Uani 1 1 d . . . . .
O12 O 0.5362(5) 0.6989(4) -0.0923(4) 0.0520(18) Uani 1 1 d . . . . .
O13 O 0.5690(4) 0.6255(4) 0.0644(3) 0.0455(16) Uani 1 1 d . . . . .
O14 O 0.0194(5) 0.2569(6) 0.0438(4) 0.064(2) Uani 1 1 d . . . . .
O15 O 0.0996(5) 0.1986(6) 0.1385(4) 0.057(2) Uani 1 1 d . . . . .
O16 O 0.0264(5) 0.2058(5) 0.2441(3) 0.0533(18) Uani 1 1 d . . . . .
O17 O -0.1069(6) 0.2831(7) 0.2580(5) 0.070(2) Uani 1 1 d . . . . .
O18 O -0.1786(6) 0.3406(6) 0.1617(5) 0.067(2) Uani 1 1 d . . . . .
O19 O -0.1120(6) 0.3356(6) 0.0530(4) 0.069(2) Uani 1 1 d . . . . .
O20 O -0.1146(5) 0.1847(6) 0.0626(4) 0.060(2) Uani 1 1 d . . . . .
O21 O -0.1683(5) 0.1915(5) 0.1753(4) 0.062(2) Uani 1 1 d . . . . .
O22 O -0.0356(5) 0.1236(5) 0.1539(3) 0.0547(19) Uani 1 1 d . . . . .
O23 O -0.0486(7) 0.4176(6) 0.1417(5) 0.074(3) Uani 1 1 d . . . . .
O24 O 0.0877(6) 0.3476(7) 0.1249(5) 0.074(3) Uani 1 1 d . . . . .
O25 O 0.0259(6) 0.3560(6) 0.2363(4) 0.068(2) Uani 1 1 d . . . . .
O26 O 0.5758(5) 0.3540(4) -0.0155(4) 0.0492(17) Uani 1 1 d . . . . .
O27 O 0.3985(5) 0.4570(5) 0.0049(4) 0.0491(17) Uani 1 1 d . . . . .
N1 N 0.5380(5) 0.7494(5) 0.0787(3) 0.0403(17) Uani 1 1 d . . . . .
H1 H 0.505923 0.787360 0.069420 0.048 Uiso 1 1 calc R . . . .
N2 N 0.4623(5) 0.6188(5) -0.0374(4) 0.0422(18) Uani 1 1 d . . . . .
H2 H 0.438939 0.574062 -0.035878 0.051 Uiso 1 1 calc R . . . .
N3 N 0.3970(5) 0.3398(5) 0.0495(4) 0.0451(19) Uani 1 1 d . . . . .
H3 H 0.423163 0.308498 0.074099 0.054 Uiso 1 1 calc R . . . .
N4 N 0.5620(5) 0.4610(5) 0.0407(4) 0.0450(19) Uani 1 1 d . . . . .
H4 H 0.577437 0.508136 0.047639 0.054 Uiso 1 1 calc R . . . .
C1 C 0.7841(14) 0.7015(16) 0.6682(11) 0.133(9) Uani 1 1 d D U . . .
H1A H 0.756644 0.652675 0.672001 0.200 Uiso 1 1 calc GR . . . .
H1B H 0.827848 0.703806 0.698317 0.200 Uiso 1 1 calc GR . . . .
H1C H 0.804853 0.706502 0.626538 0.200 Uiso 1 1 calc GR . . . .
C2 C 0.9152(13) 0.7285(17) 0.2711(8) 0.129(9) Uani 1 1 d D U . . .
H2A H 0.908818 0.781218 0.257168 0.193 Uiso 1 1 calc DGR . . . .
H2B H 0.864003 0.702489 0.269077 0.193 Uiso 1 1 calc GR . . . .
H2C H 0.952624 0.702153 0.244481 0.193 Uiso 1 1 calc DGR . . . .
C3 C 0.7110(13) 0.7723(15) 0.7495(5) 0.101(6) Uani 1 1 d D U . . .
H3A H 0.661026 0.799091 0.755801 0.151 Uiso 1 1 calc GR . . . .
H3B H 0.754211 0.800513 0.769664 0.151 Uiso 1 1 calc GR . . . .
H3C H 0.707880 0.721110 0.767365 0.151 Uiso 1 1 calc GR . . . .
C4 C 0.1432(14) -0.0282(14) 0.2935(12) 0.108(7) Uani 1 1 d . U . . .
H4A H 0.125128 -0.079843 0.283555 0.162 Uiso 1 1 calc GR . . . .
H4B H 0.152708 -0.024008 0.338062 0.162 Uiso 1 1 calc GR . . . .
H4C H 0.192243 -0.017567 0.271824 0.162 Uiso 1 1 calc GR . . . .
C5 C -0.3556(16) 0.2524(19) 0.1539(10) 0.136(9) Uani 1 1 d D U . . .
H5A H -0.319204 0.276327 0.125129 0.203 Uiso 1 1 calc GR . . . .
H5B H -0.409864 0.256795 0.137802 0.203 Uiso 1 1 calc GR . . . .
H5C H -0.341910 0.198477 0.158784 0.203 Uiso 1 1 calc GR . . . .
C6 C -0.0614(12) 0.2970(13) -0.1014(8) 0.130(5) Uani 1 1 d D U . . .
H6 H -0.059514 0.350009 -0.084583 0.156 Uiso 1 1 calc R . . . .
C7 C 0.362(2) 0.8350(13) 0.5415(16) 0.145(10) Uani 1 1 d D U . . .
H7A H 0.415579 0.855790 0.543338 0.218 Uiso 1 1 calc GR . . . .
H7B H 0.330780 0.856755 0.574863 0.218 Uiso 1 1 calc GR . . . .
H7C H 0.337005 0.848031 0.501729 0.218 Uiso 1 1 calc GR . . . .
C8 C -0.4209(11) 0.2849(19) 0.2570(13) 0.133(9) Uani 1 1 d D U . . .
H8A H -0.414001 0.241174 0.284651 0.199 Uiso 1 1 calc GR . . . .
H8B H -0.468413 0.277485 0.231268 0.199 Uiso 1 1 calc GR . . . .
H8C H -0.426567 0.331397 0.281502 0.199 Uiso 1 1 calc GR . . . .
C9 C -0.1126(15) 0.294(2) -0.1605(11) 0.142(6) Uani 1 1 d D U . . .
H9A H -0.145939 0.248555 -0.159982 0.213 Uiso 1 1 calc GR . . . .
H9B H -0.078339 0.292473 -0.196446 0.213 Uiso 1 1 calc GR . . . .
H9C H -0.146093 0.339593 -0.162814 0.213 Uiso 1 1 calc GR . . . .
C10 C 0.2835(14) 0.712(2) 0.5549(16) 0.154(12) Uani 1 1 d D U . . .
H10A H 0.255280 0.714197 0.515120 0.232 Uiso 1 1 calc GR . . . .
H10B H 0.253398 0.740504 0.585656 0.232 Uiso 1 1 calc GR . . . .
H10C H 0.289657 0.659392 0.568018 0.232 Uiso 1 1 calc GR . . . .
C11 C -0.0014(16) -0.0045(15) 0.2691(13) 0.121(8) Uani 1 1 d . U . . .
H11A H -0.009616 -0.040728 0.302756 0.182 Uiso 1 1 calc GR . . . .
H11B H -0.008251 -0.030739 0.229509 0.182 Uiso 1 1 calc GR . . . .
H11C H -0.039982 0.036885 0.271850 0.182 Uiso 1 1 calc GR . . . .
C12 C -0.1493(14) 0.5494(11) 0.0910(14) 0.136(7) Uani 1 1 d D U . . .
H12 H -0.115075 0.550661 0.128996 0.163 Uiso 1 1 calc R . . . .
C13 C 0.8606(12) 0.5070(13) 0.4818(11) 0.119(6) Uani 1 1 d D U . . .
H13 H 0.880776 0.531838 0.443672 0.143 Uiso 1 1 calc R . . . .
C14 C -0.0966(19) 0.553(2) 0.0340(15) 0.162(11) Uani 1 1 d D U . . .
H14A H -0.065593 0.599646 0.034825 0.242 Uiso 1 1 calc GR . . . .
H14B H -0.129840 0.551273 -0.003387 0.242 Uiso 1 1 calc GR . . . .
H14C H -0.060836 0.508658 0.034323 0.242 Uiso 1 1 calc GR . . . .
C15 C 0.927(2) 0.459(2) 0.511(2) 0.216(15) Uani 1 1 d D U . . .
H15A H 0.956556 0.488397 0.541454 0.324 Uiso 1 1 d R . . . .
H15B H 0.960776 0.446497 0.476134 0.324 Uiso 1 1 d R . . . .
H15C H 0.907226 0.411947 0.529354 0.324 Uiso 1 1 d R . . . .
C16 C -0.1345(13) -0.0206(9) 0.0883(9) 0.107(4) Uani 1 1 d D U . . .
H16 H -0.077386 -0.022360 0.100694 0.128 Uiso 1 1 calc R . . . .
C17 C -0.2095(15) 0.6143(13) 0.0940(14) 0.125(7) Uani 1 1 d D U . . .
H17A H -0.192289 0.656415 0.067842 0.187 Uiso 1 1 calc GR . . . .
H17B H -0.213610 0.631962 0.136599 0.187 Uiso 1 1 calc GR . . . .
H17C H -0.261233 0.595951 0.079327 0.187 Uiso 1 1 calc GR . . . .
C18 C 0.7989(19) 0.447(2) 0.463(2) 0.188(13) Uani 1 1 d D U . . .
H18A H 0.811946 0.401355 0.487439 0.282 Uiso 1 1 d R . . . .
H18B H 0.798006 0.434035 0.419319 0.282 Uiso 1 1 d R . . . .
H18C H 0.746826 0.465885 0.475009 0.282 Uiso 1 1 d R . . . .
C19 C 0.1834(14) 0.4682(15) 0.2647(9) 0.113(5) Uani 1 1 d D U . . .
H19A H 0.132048 0.472072 0.284763 0.169 Uiso 1 1 calc GR . . . .
H19B H 0.221378 0.502034 0.285498 0.169 Uiso 1 1 calc GR . . . .
H19C H 0.202400 0.415590 0.267269 0.169 Uiso 1 1 calc GR . . . .
C20 C 0.5085(13) 1.0208(9) 0.4012(7) 0.103(6) Uani 1 1 d D U . . .
H20 H 0.564183 1.029059 0.415903 0.124 Uiso 1 1 calc R . . . .
C21 C 0.006(2) 0.2360(18) 0.4626(7) 0.133(9) Uani 1 1 d D U . . .
H21A H 0.046034 0.275329 0.470540 0.199 Uiso 1 1 calc GR . . . .
H21B H 0.021607 0.188944 0.483858 0.199 Uiso 1 1 calc GR . . . .
H21C H -0.045097 0.253213 0.477710 0.199 Uiso 1 1 calc GR . . . .
C22 C 0.2192(15) 0.5654(12) 0.1850(14) 0.118(6) Uani 1 1 d D U . . .
H22A H 0.205156 0.584539 0.143851 0.177 Uiso 1 1 calc GR . . . .
H22B H 0.276194 0.555723 0.187527 0.177 Uiso 1 1 calc GR . . . .
H22C H 0.204979 0.603438 0.215962 0.177 Uiso 1 1 calc GR . . . .
C23 C 0.8845(13) 0.962(2) 0.5292(15) 0.152(10) Uani 1 1 d D U . . .
H23A H 0.885462 0.906330 0.534810 0.229 Uiso 1 1 calc GR . . . .
H23B H 0.928138 0.984718 0.552848 0.229 Uiso 1 1 calc GR . . . .
H23C H 0.890192 0.973722 0.485406 0.229 Uiso 1 1 calc GR . . . .
C24 C -0.0774(12) 0.1769(16) 0.3879(11) 0.115(7) Uani 1 1 d D U . . .
H24A H -0.086845 0.150129 0.426709 0.172 Uiso 1 1 calc GR . . . .
H24B H -0.074041 0.139924 0.354310 0.172 Uiso 1 1 calc GR . . . .
H24C H -0.121015 0.212320 0.379426 0.172 Uiso 1 1 calc GR . . . .
C25 C 0.4613(18) 1.0050(19) 0.4587(12) 0.136(9) Uani 1 1 d D U . . .
H25A H 0.434223 0.955937 0.454439 0.204 Uiso 1 1 calc GR . . . .
H25B H 0.422058 1.045459 0.464147 0.204 Uiso 1 1 calc GR . . . .
H25C H 0.497011 1.003571 0.494703 0.204 Uiso 1 1 calc GR . . . .
C26 C -0.1788(16) -0.0882(13) 0.1150(12) 0.116(5) Uani 1 1 d D U . . .
H26A H -0.162684 -0.095385 0.158172 0.174 Uiso 1 1 calc GR . . . .
H26B H -0.166437 -0.134177 0.091486 0.174 Uiso 1 1 calc DGR . . . .
H26C H -0.235833 -0.078515 0.112495 0.174 Uiso 1 1 calc GR . . . .
C27 C 0.8164(17) 1.0765(10) 0.5709(11) 0.115(7) Uani 1 1 d D U . . .
H27A H 0.839718 1.105180 0.536968 0.172 Uiso 1 1 calc GR . . . .
H27B H 0.851288 1.079447 0.607260 0.172 Uiso 1 1 calc GR . . . .
H27C H 0.764739 1.098298 0.580566 0.172 Uiso 1 1 calc GR . . . .
C28 C 0.4840(17) 1.0948(12) 0.3686(11) 0.119(8) Uani 1 1 d D U . . .
H28A H 0.530167 1.117379 0.348909 0.179 Uiso 1 1 calc GR . . . .
H28B H 0.462986 1.130598 0.398794 0.179 Uiso 1 1 calc GR . . . .
H28C H 0.443316 1.083710 0.337214 0.179 Uiso 1 1 calc GR . . . .
O29 O 0.7004(5) 0.6838(5) 0.5302(4) 0.058(2) Uani 1 1 d . . . . .
C30 C -0.1439(18) -0.0071(16) 0.0187(9) 0.126(6) Uani 1 1 d D U . . .
H30A H -0.194714 -0.027623 0.004214 0.189 Uiso 1 1 calc GR . . . .
H30B H -0.100863 -0.032652 -0.002808 0.189 Uiso 1 1 calc GR . . . .
H30C H -0.141925 0.047694 0.010200 0.189 Uiso 1 1 calc GR . . . .
C31 C 0.6495(6) 0.7514(8) 0.6448(4) 0.053(3) Uani 1 1 d D . . . .
H31A H 0.610070 0.789080 0.658634 0.063 Uiso 1 1 calc R . . . .
H31B H 0.629950 0.700418 0.656534 0.063 Uiso 1 1 calc R . . . .
C32 C 0.7266(7) 0.7661(9) 0.6803(5) 0.069(3) Uani 1 1 d D U . . .
H32 H 0.750152 0.814912 0.665649 0.083 Uiso 1 1 calc R . . . .
C33 C 0.7421(9) 0.9818(8) 0.5037(6) 0.067(3) Uani 1 1 d D U . . .
H33A H 0.758290 1.009983 0.466531 0.081 Uiso 1 1 calc R . . . .
H33B H 0.694048 1.007315 0.519024 0.081 Uiso 1 1 calc R . . . .
C34 C 0.8060(10) 0.9933(10) 0.5517(9) 0.095(5) Uani 1 1 d D U . . .
H34 H 0.791117 0.963722 0.589172 0.114 Uiso 1 1 calc R . . . .
C35 C 0.4065(8) 0.7072(8) 0.4963(6) 0.060(3) Uani 1 1 d D . . . .
H35A H 0.371532 0.710641 0.459358 0.072 Uiso 1 1 calc R . . . .
H35B H 0.409347 0.652770 0.507877 0.072 Uiso 1 1 calc R . . . .
C36 C 0.3651(12) 0.7489(12) 0.5484(10) 0.115(7) Uani 1 1 d D U . . .
H36 H 0.395655 0.737812 0.587226 0.138 Uiso 1 1 calc R . . . .
C37 C 0.5109(10) 0.9503(8) 0.3604(6) 0.069(4) Uani 1 1 d D . . . .
H37A H 0.535973 0.964759 0.321188 0.083 Uiso 1 1 calc R . . . .
H37B H 0.455699 0.935479 0.350356 0.083 Uiso 1 1 calc R . . . .
C38 C 0.6661(7) 0.7581(8) 0.2253(5) 0.052(3) Uani 1 1 d . . . . .
H38A H 0.689051 0.808227 0.214811 0.063 Uiso 1 1 calc R . . . .
H38B H 0.704028 0.718692 0.212052 0.063 Uiso 1 1 calc R . . . .
C39 C 0.5896(6) 0.7481(7) 0.1875(4) 0.043(2) Uani 1 1 d . . . . .
H39A H 0.569440 0.695608 0.192591 0.051 Uiso 1 1 calc R . . . .
H39B H 0.548966 0.783855 0.202447 0.051 Uiso 1 1 calc R . . . .
C40 C 0.6047(7) 0.7632(7) 0.1201(4) 0.048(2) Uani 1 1 d . . . . .
H40A H 0.621383 0.816916 0.115588 0.058 Uiso 1 1 calc R . . . .
H40B H 0.649322 0.730778 0.107157 0.058 Uiso 1 1 calc R . . . .
C41 C 0.5237(6) 0.6804(6) 0.0541(4) 0.0371(19) Uani 1 1 d . . . . .
C42 C 0.4508(6) 0.6743(6) 0.0123(4) 0.042(2) Uani 1 1 d . . . . .
H42 H 0.440740 0.725294 -0.006746 0.050 Uiso 1 1 calc R . . . .
C43 C 0.5076(6) 0.6359(6) -0.0841(4) 0.042(2) Uani 1 1 d . . . . .
C44 C 0.3758(7) 0.6501(7) 0.0480(5) 0.050(2) Uani 1 1 d . . . . .
H44 H 0.379270 0.594300 0.056613 0.060 Uiso 1 1 calc R . . . .
C45 C 0.3668(9) 0.6921(9) 0.1096(6) 0.064(3) Uani 1 1 d . . . . .
H45A H 0.412003 0.680346 0.136722 0.097 Uiso 1 1 calc GR . . . .
H45B H 0.317879 0.675740 0.129142 0.097 Uiso 1 1 calc GR . . . .
H45C H 0.364706 0.747135 0.102103 0.097 Uiso 1 1 calc GR . . . .
C46 C 0.3030(9) 0.6645(11) 0.0079(7) 0.075(4) Uani 1 1 d . . . . .
H46A H 0.284552 0.716793 0.014261 0.112 Uiso 1 1 calc GR . . . .
H46B H 0.261240 0.628723 0.019057 0.112 Uiso 1 1 calc GR . . . .
H46C H 0.316280 0.657436 -0.035478 0.112 Uiso 1 1 calc GR . . . .
C47 C 0.9090(7) 0.7915(9) 0.3739(6) 0.068(4) Uani 1 1 d D . . . .
H47A H 0.910274 0.838393 0.348629 0.081 Uiso 1 1 calc R . . . .
H47B H 0.941840 0.800966 0.411317 0.081 Uiso 1 1 calc R . . . .
C48 C 0.9469(9) 0.7278(11) 0.3377(8) 0.097(5) Uani 1 1 d D U . . .
H48 H 0.932489 0.678126 0.356976 0.116 Uiso 1 1 calc R . . . .
C49 C 1.0374(9) 0.7348(16) 0.3380(12) 0.109(7) Uani 1 1 d D U . . .
H49A H 1.054102 0.760579 0.300403 0.164 Uiso 1 1 calc GR . . . .
H49B H 1.061083 0.683891 0.339920 0.164 Uiso 1 1 calc GR . . . .
H49C H 1.054900 0.764361 0.374064 0.164 Uiso 1 1 calc GR . . . .
C50 C 0.5547(7) 0.5298(8) 0.3665(8) 0.069(4) Uani 1 1 d D . . . .
H50A H 0.566263 0.520571 0.322608 0.082 Uiso 1 1 calc R . . . .
H50B H 0.578128 0.487449 0.390687 0.082 Uiso 1 1 calc R . . . .
C51 C 0.4654(8) 0.5288(8) 0.3745(8) 0.087(5) Uani 1 1 d D . . . .
H51 H 0.451404 0.545412 0.416975 0.104 Uiso 1 1 calc R . . . .
C52 C 0.4272(17) 0.5809(14) 0.3264(10) 0.120(8) Uani 1 1 d D . . . .
H52A H 0.447312 0.568260 0.285557 0.180 Uiso 1 1 calc GR . . . .
H52B H 0.439983 0.634023 0.336156 0.180 Uiso 1 1 calc GR . . . .
H52C H 0.369739 0.573974 0.326454 0.180 Uiso 1 1 calc GR . . . .
C53 C 0.4281(15) 0.4519(12) 0.3593(9) 0.106(7) Uani 1 1 d D U . . .
H53A H 0.407401 0.452424 0.316902 0.159 Uiso 1 1 calc GR . . . .
H53B H 0.384762 0.441987 0.387674 0.159 Uiso 1 1 calc GR . . . .
H53C H 0.468014 0.411754 0.363753 0.159 Uiso 1 1 calc GR . . . .
C54 C 0.8083(12) 0.5630(11) 0.5154(9) 0.093(5) Uani 1 1 d D U . . .
H54A H 0.842863 0.588925 0.546018 0.111 Uiso 1 1 calc R . . . .
H54B H 0.770659 0.531893 0.539090 0.111 Uiso 1 1 calc R . . . .
C55 C 0.5214(7) 0.5737(7) -0.1311(5) 0.049(2) Uani 1 1 d . . . . .
C56 C 0.4975(7) 0.4970(7) -0.1287(5) 0.049(2) Uani 1 1 d . . . . .
H56 H 0.465680 0.474526 -0.097966 0.059 Uiso 1 1 calc R . . . .
C57 C 0.5296(9) 0.4592(8) -0.1806(6) 0.063(3) Uani 1 1 d . . . . .
H57 H 0.521860 0.407175 -0.191162 0.075 Uiso 1 1 calc R . . . .
C58 C 0.5753(9) 0.5126(8) -0.2140(5) 0.063(3) Uani 1 1 d . . . . .
H58 H 0.605251 0.502277 -0.249648 0.076 Uiso 1 1 calc R . . . .
C59 C 0.5676(8) 0.5862(8) -0.1835(5) 0.056(3) Uani 1 1 d . . . . .
H59 H 0.589476 0.633285 -0.196395 0.068 Uiso 1 1 calc R . . . .
C60 C 0.0195(12) 0.2743(19) -0.1261(11) 0.157(7) Uani 1 1 d D U . . .
H60A H 0.029297 0.283320 -0.169869 0.236 Uiso 1 1 d DR . . . .
H60B H 0.005447 0.220720 -0.119959 0.236 Uiso 1 1 d DR . . . .
H60C H 0.067367 0.286230 -0.101919 0.236 Uiso 1 1 d DR . . . .
C61 C 0.0892(11) 0.4942(10) 0.1813(10) 0.089(4) Uani 1 1 d . U . . .
H61A H 0.082556 0.523593 0.142657 0.107 Uiso 1 1 calc R . . . .
H61B H 0.062278 0.522874 0.214102 0.107 Uiso 1 1 calc R . . . .
C62 C 0.1744(12) 0.4915(10) 0.1970(9) 0.098(4) Uani 1 1 d D U . . .
H62 H 0.198733 0.450631 0.171520 0.117 Uiso 1 1 calc R . . . .
C63 C 0.0084(9) 0.2924(8) 0.3551(6) 0.070(4) Uani 1 1 d D . . . .
H63A H 0.063315 0.311081 0.360599 0.083 Uiso 1 1 calc R . . . .
H63B H -0.027018 0.331811 0.372038 0.083 Uiso 1 1 calc R . . . .
C64 C -0.0005(12) 0.2210(10) 0.3932(6) 0.095(6) Uani 1 1 d D . . . .
H64 H 0.043311 0.185569 0.382008 0.114 Uiso 1 1 calc R . . . .
C65 C -0.2742(6) 0.2724(9) 0.2514(6) 0.059(3) Uani 1 1 d D . . . .
H65A H -0.281528 0.221274 0.269702 0.071 Uiso 1 1 calc R . . . .
H65B H -0.268824 0.308837 0.285976 0.071 Uiso 1 1 calc R . . . .
C66 C -0.3491(7) 0.2921(12) 0.2162(7) 0.093(6) Uani 1 1 d D . . . .
H66 H -0.344785 0.347550 0.206558 0.112 Uiso 1 1 calc R . . . .
C67 C -0.1923(10) 0.4724(9) 0.0875(8) 0.078(4) Uani 1 1 d D U . . .
H67A H -0.211791 0.464542 0.044753 0.094 Uiso 1 1 calc R . . . .
H67B H -0.238939 0.474546 0.114385 0.094 Uiso 1 1 calc R . . . .
C68 C 0.1850(7) 0.2703(8) 0.0423(5) 0.053(3) Uani 1 1 d . . . . .
H68A H 0.197464 0.217522 0.029830 0.063 Uiso 1 1 calc R . . . .
H68B H 0.172898 0.299283 0.004128 0.063 Uiso 1 1 calc R . . . .
C69 C 0.2578(7) 0.3039(8) 0.0712(5) 0.054(3) Uani 1 1 d . . . . .
H69A H 0.276427 0.270725 0.105345 0.064 Uiso 1 1 calc R . . . .
H69B H 0.245142 0.354428 0.088643 0.064 Uiso 1 1 calc R . . . .
C70 C 0.3244(7) 0.3125(7) 0.0233(5) 0.047(2) Uani 1 1 d . . . . .
H70A H 0.333909 0.262437 0.003771 0.056 Uiso 1 1 calc R . . . .
H70B H 0.306524 0.348128 -0.009417 0.056 Uiso 1 1 calc R . . . .
C71 C 0.4286(6) 0.4079(6) 0.0404(5) 0.041(2) Uani 1 1 d . . . . .
C72 C 0.5033(6) 0.4266(6) 0.0792(5) 0.043(2) Uani 1 1 d . . . . .
H72 H 0.525312 0.378006 0.096302 0.051 Uiso 1 1 calc R . . . .
C73 C 0.5936(6) 0.4206(6) -0.0065(5) 0.0391(19) Uani 1 1 d . . . . .
C74 C 0.4836(7) 0.4786(8) 0.1326(5) 0.052(3) Uani 1 1 d . . . . .
H74 H 0.465807 0.528370 0.114740 0.062 Uiso 1 1 calc R . . . .
C75 C 0.5571(9) 0.4947(8) 0.1741(5) 0.060(3) Uani 1 1 d . . . . .
H75A H 0.568481 0.450086 0.199880 0.090 Uiso 1 1 calc GR . . . .
H75B H 0.546757 0.538749 0.200495 0.090 Uiso 1 1 calc GR . . . .
H75C H 0.602704 0.505484 0.148244 0.090 Uiso 1 1 calc GR . . . .
C76 C 0.4166(9) 0.4481(10) 0.1708(6) 0.069(4) Uani 1 1 d . . . . .
H76A H 0.366397 0.469129 0.155501 0.104 Uiso 1 1 calc GR . . . .
H76B H 0.424954 0.462944 0.213959 0.104 Uiso 1 1 calc GR . . . .
H76C H 0.415265 0.392450 0.167747 0.104 Uiso 1 1 calc GR . . . .
C77 C 0.1056(8) 0.0672(8) 0.2149(6) 0.057(3) Uani 1 1 d . . . . .
H77A H 0.104550 0.028702 0.181650 0.068 Uiso 1 1 calc R . . . .
H77B H 0.161177 0.083816 0.220380 0.068 Uiso 1 1 calc R . . . .
C78 C 0.0814(10) 0.0278(11) 0.2740(7) 0.081(5) Uani 1 1 d . . . . .
H78 H 0.080210 0.067915 0.306675 0.097 Uiso 1 1 calc R . . . .
C79 C -0.0971(10) 0.2431(11) -0.0547(7) 0.082(3) Uani 1 1 d D U . . .
H79A H -0.080398 0.190825 -0.065612 0.099 Uiso 1 1 calc DR . . . .
H79B H -0.155228 0.245155 -0.060354 0.099 Uiso 1 1 calc R . . . .
C80 C -0.1749(9) 0.0479(9) 0.1172(8) 0.075(4) Uani 1 1 d D U . . .
H80A H -0.192134 0.032143 0.158615 0.090 Uiso 1 1 calc R . . . .
H80B H -0.223400 0.058220 0.092442 0.090 Uiso 1 1 calc R . . . .
C81 C 0.6522(6) 0.4599(6) -0.0450(5) 0.044(2) Uani 1 1 d . . . . .
C82 C 0.6736(6) 0.5386(7) -0.0446(5) 0.047(2) Uani 1 1 d . . . . .
H82 H 0.657387 0.576549 -0.016266 0.056 Uiso 1 1 calc R . . . .
C83 C 0.7256(8) 0.5482(8) -0.0969(6) 0.060(3) Uani 1 1 d . . . . .
H83 H 0.748490 0.594970 -0.109369 0.072 Uiso 1 1 calc R . . . .
C84 C 0.7365(9) 0.4791(8) -0.1257(7) 0.066(3) Uani 1 1 d . . . . .
H84 H 0.769467 0.469768 -0.159866 0.079 Uiso 1 1 calc R . . . .
C85 C 0.6892(7) 0.4238(7) -0.0946(6) 0.052(3) Uani 1 1 d . . . . .
H85 H 0.683756 0.371749 -0.105678 0.063 Uiso 1 1 calc R . . . .
O0AA O 0.7576(10) 0.9495(12) 0.2431(8) 0.125(5) Uani 1 1 d D U . . .
O30 O 0.6775(12) 1.0667(14) 0.3014(9) 0.147(6) Uani 1 1 d D U . . .
C86 C 0.7608(13) 1.049(2) 0.3048(16) 0.152(8) Uani 1 1 d D U . . .
H86A H 0.784383 1.073443 0.342048 0.183 Uiso 1 1 calc R . . . .
H86B H 0.787224 1.070859 0.268372 0.183 Uiso 1 1 calc DR . . . .
C87 C 0.775(2) 0.966(2) 0.3073(10) 0.138(7) Uani 1 1 d D U . . .
H87A H 0.830169 0.953021 0.318984 0.165 Uiso 1 1 calc R . . . .
H87B H 0.738100 0.939394 0.335169 0.165 Uiso 1 1 calc R . . . .
C88 C 0.6762(11) 0.9695(16) 0.2294(13) 0.119(6) Uani 1 1 d D U . . .
H88A H 0.641833 0.938712 0.256122 0.143 Uiso 1 1 calc R . . . .
H88B H 0.664044 0.954864 0.186206 0.143 Uiso 1 1 calc R . . . .
C89 C 0.6548(15) 1.0513(16) 0.2373(9) 0.120(6) Uani 1 1 d D U . . .
H89A H 0.684474 1.084049 0.208679 0.144 Uiso 1 1 calc DR . . . .
H89B H 0.597416 1.059397 0.230284 0.144 Uiso 1 1 calc R . . . .
O31 O 0.3669(14) 0.8009(16) 0.2589(12) 0.176(8) Uani 1 1 d D U . . .
O32 O 0.2474(16) 0.7909(19) 0.3484(16) 0.213(9) Uani 1 1 d D U . . .
C90 C 0.327(2) 0.8587(17) 0.2954(14) 0.157(8) Uani 1 1 d D U . . .
H90A H 0.274685 0.868736 0.276406 0.188 Uiso 1 1 calc R . . . .
H90B H 0.358160 0.906416 0.293266 0.188 Uiso 1 1 calc R . . . .
C91 C 0.282(2) 0.7185(17) 0.3285(15) 0.171(9) Uani 1 1 d D U . . .
H91A H 0.242330 0.677233 0.326736 0.206 Uiso 1 1 calc R . . . .
H91B H 0.326949 0.702978 0.355509 0.206 Uiso 1 1 calc DR . . . .
C92 C 0.309(3) 0.7406(19) 0.2649(17) 0.197(10) Uani 1 1 d D U . . .
H92A H 0.331261 0.694487 0.245427 0.236 Uiso 1 1 calc R . . . .
H92B H 0.261811 0.755415 0.240380 0.236 Uiso 1 1 calc R . . . .
C93 C 0.316(2) 0.839(2) 0.3621(15) 0.191(10) Uani 1 1 d D U . . .
H93A H 0.361262 0.809913 0.380210 0.229 Uiso 1 1 calc DR . . . .
H93B H 0.303682 0.883329 0.388020 0.229 Uiso 1 1 calc R . . . .

loop_
_atom_site_aniso_label
_atom_site_aniso_U_11
_atom_site_aniso_U_22
_atom_site_aniso_U_33
_atom_site_aniso_U_23
_atom_site_aniso_U_13
_atom_site_aniso_U_12
Fe1 0.0647(10) 0.0376(8) 0.0385(8) -0.0067(7) 0.0071(7) -0.0075(7)
Si1 0.0537(15) 0.064(2) 0.0404(14) -0.0035(14) -0.0027(11) -0.0052(14)
Si2 0.0614(17) 0.0476(16) 0.0481(15) 0.0021(13) -0.0022(13) 0.0097(14)
Si3 0.0611(16) 0.0412(15) 0.0439(14) -0.0066(12) 0.0028(12) -0.0028(12)
Si4 0.0545(15) 0.0528(17) 0.0314(12) -0.0058(12) -0.0026(10) -0.0022(13)
Si5 0.0720(18) 0.0443(15) 0.0349(13) -0.0017(12) -0.0077(12) -0.0072(14)
Si6 0.0638(17) 0.0465(16) 0.0336(12) 0.0033(12) -0.0034(11) 0.0021(13)
Si7 0.0541(15) 0.0486(16) 0.0375(13) 0.0010(12) 0.0012(11) 0.0029(12)
Si8 0.0623(16) 0.0422(15) 0.0338(12) -0.0004(11) -0.0032(11) 0.0036(12)
Si9 0.0462(14) 0.0587(18) 0.0456(14) 0.0021(14) 0.0025(11) -0.0057(13)
Si10 0.0442(13) 0.0521(17) 0.0396(13) -0.0016(12) -0.0001(10) 0.0052(12)
Si11 0.0483(14) 0.0524(17) 0.0434(14) -0.0051(13) -0.0012(11) -0.0031(13)
Si12 0.0519(15) 0.069(2) 0.0395(13) 0.0072(14) -0.0052(11) -0.0064(14)
Si13 0.0529(16) 0.0515(18) 0.0647(19) -0.0032(15) -0.0059(14) -0.0058(14)
Si14 0.0511(15) 0.0601(19) 0.0422(14) -0.0119(13) -0.0076(11) 0.0046(13)
Si15 0.0460(14) 0.0577(18) 0.0438(14) -0.0015(13) 0.0012(11) 0.0034(13)
Si16 0.0526(16) 0.0579(19) 0.0643(19) 0.0097(16) -0.0055(14) 0.0035(15)
O1 0.069(5) 0.051(5) 0.042(4) -0.006(3) -0.004(3) 0.003(4)
O2 0.067(5) 0.085(7) 0.039(4) -0.004(4) -0.004(3) -0.009(5)
O3 0.065(5) 0.065(6) 0.059(5) -0.004(4) -0.005(4) -0.013(4)
O4 0.086(6) 0.054(5) 0.044(4) 0.004(4) -0.015(4) -0.013(4)
O5 0.073(5) 0.054(5) 0.045(4) 0.002(4) 0.002(4) 0.000(4)
O6 0.062(5) 0.061(5) 0.052(4) -0.004(4) 0.004(4) -0.006(4)
O7 0.061(5) 0.076(6) 0.049(4) -0.005(4) -0.002(4) 0.003(4)
O8 0.072(5) 0.043(4) 0.055(4) -0.001(4) 0.008(4) 0.007(4)
O9 0.060(5) 0.063(5) 0.048(4) -0.003(4) -0.002(3) 0.003(4)
O10 0.072(5) 0.049(4) 0.036(4) -0.003(3) -0.001(3) 0.005(4)
O11 0.088(6) 0.053(5) 0.035(4) 0.001(3) -0.007(4) 0.008(4)
O12 0.073(5) 0.035(4) 0.048(4) -0.007(3) 0.006(3) -0.004(3)
O13 0.056(4) 0.033(3) 0.046(4) -0.004(3) -0.014(3) 0.004(3)
O14 0.061(5) 0.071(6) 0.061(5) 0.005(5) 0.004(4) -0.005(4)
O15 0.051(4) 0.069(6) 0.053(4) -0.005(4) -0.002(3) -0.002(4)
O16 0.062(5) 0.058(5) 0.040(4) -0.007(3) -0.003(3) -0.002(4)
O17 0.062(5) 0.083(7) 0.065(5) -0.011(5) 0.004(4) 0.005(5)
O18 0.062(5) 0.071(6) 0.068(5) 0.009(5) 0.004(4) 0.005(4)
O19 0.086(6) 0.067(6) 0.054(5) 0.010(4) -0.013(4) 0.000(5)
O20 0.069(5) 0.068(6) 0.044(4) 0.003(4) -0.008(4) -0.016(4)
O21 0.065(5) 0.056(5) 0.066(5) -0.004(4) 0.018(4) 0.007(4)
O22 0.072(5) 0.049(5) 0.043(4) -0.007(3) -0.002(3) 0.003(4)
O23 0.083(7) 0.061(6) 0.078(6) 0.004(5) -0.002(5) 0.000(5)
O24 0.057(5) 0.074(7) 0.090(7) 0.003(5) 0.005(5) -0.014(5)
O25 0.085(6) 0.055(5) 0.063(5) -0.013(4) -0.009(5) 0.001(5)
O26 0.058(4) 0.032(4) 0.058(4) -0.002(3) 0.008(3) -0.003(3)
O27 0.059(4) 0.040(4) 0.048(4) 0.010(3) -0.001(3) 0.001(3)
N1 0.060(5) 0.030(4) 0.031(3) -0.004(3) 0.001(3) 0.008(3)
N2 0.063(5) 0.028(4) 0.036(4) -0.005(3) -0.007(3) -0.002(3)
N3 0.051(5) 0.039(4) 0.046(4) 0.009(4) 0.009(4) 0.005(4)
N4 0.048(4) 0.038(4) 0.050(5) -0.008(4) 0.004(4) -0.001(4)
C1 0.098(13) 0.20(2) 0.099(13) -0.011(14) -0.025(11) 0.043(14)
C2 0.104(13) 0.17(2) 0.111(14) -0.056(14) 0.019(11) 0.000(13)
C3 0.129(13) 0.126(15) 0.048(7) -0.017(9) -0.011(8) -0.003(12)
C4 0.114(13) 0.099(13) 0.111(13) 0.028(11) 0.016(11) 0.025(11)
C5 0.127(15) 0.164(19) 0.115(14) -0.061(14) -0.037(12) -0.003(14)
C6 0.146(8) 0.134(9) 0.108(7) 0.013(7) 0.002(7) -0.015(7)
C7 0.147(18) 0.14(2) 0.147(18) -0.019(16) 0.017(16) 0.008(16)
C8 0.069(9) 0.149(19) 0.181(19) 0.003(16) 0.007(12) 0.026(11)
C9 0.173(11) 0.156(13) 0.098(9) 0.028(10) -0.003(9) -0.012(11)
C10 0.127(16) 0.18(2) 0.16(2) -0.027(17) 0.065(15) 0.002(15)
C11 0.147(16) 0.092(14) 0.127(15) 0.020(12) 0.059(13) 0.006(12)
C12 0.138(12) 0.107(10) 0.163(13) 0.005(11) 0.001(10) -0.003(8)
C13 0.110(10) 0.136(12) 0.111(11) -0.002(9) -0.006(8) 0.017(8)
C14 0.129(16) 0.152(19) 0.20(2) 0.082(16) 0.026(14) 0.000(13)
C15 0.194(19) 0.21(2) 0.25(3) 0.01(2) -0.016(17) 0.097(17)
C16 0.120(8) 0.091(7) 0.109(7) -0.014(6) -0.009(7) -0.013(6)
C17 0.138(15) 0.089(10) 0.146(16) 0.011(12) -0.035(12) 0.000(10)
C18 0.21(2) 0.132(18) 0.23(2) -0.051(18) 0.002(19) -0.003(15)
C19 0.105(10) 0.103(10) 0.130(11) 0.001(10) -0.028(9) -0.014(9)
C20 0.125(11) 0.093(10) 0.090(9) -0.006(8) -0.020(8) 0.017(9)
C21 0.19(2) 0.143(18) 0.063(9) 0.003(11) -0.021(12) 0.015(16)
C22 0.114(10) 0.095(10) 0.145(12) 0.008(10) -0.013(10) -0.019(9)
C23 0.120(11) 0.160(19) 0.18(2) -0.040(16) -0.046(13) 0.012(13)
C24 0.117(14) 0.134(17) 0.094(12) 0.022(12) -0.005(11) -0.006(13)
C25 0.157(18) 0.128(17) 0.125(16) -0.005(15) 0.029(14) 0.008(15)
C26 0.139(11) 0.091(10) 0.118(10) 0.001(9) -0.021(10) -0.022(9)
C27 0.156(16) 0.087(10) 0.099(12) -0.011(9) -0.050(12) -0.021(10)
C28 0.142(16) 0.113(15) 0.103(13) -0.019(12) -0.021(12) 0.034(13)
O29 0.073(5) 0.054(5) 0.046(4) 0.004(4) 0.002(4) 0.004(4)
C30 0.150(11) 0.103(11) 0.125(11) -0.024(10) -0.002(10) -0.016(10)
C31 0.064(6) 0.061(7) 0.033(4) -0.003(5) -0.001(4) 0.009(5)
C32 0.088(7) 0.083(8) 0.037(5) 0.006(6) -0.010(5) -0.017(7)
C33 0.091(8) 0.055(7) 0.055(7) 0.007(6) -0.005(6) -0.012(6)
C34 0.108(9) 0.081(8) 0.097(9) -0.003(8) -0.033(7) -0.015(7)
C35 0.071(7) 0.062(8) 0.048(6) -0.002(6) 0.000(5) -0.007(6)
C36 0.100(10) 0.122(12) 0.123(11) -0.021(10) 0.020(9) -0.011(9)
C37 0.099(10) 0.057(8) 0.051(7) -0.004(6) -0.003(7) 0.020(7)
C38 0.056(6) 0.068(7) 0.033(5) -0.003(5) 0.000(4) -0.001(5)
C39 0.051(5) 0.048(6) 0.030(4) -0.012(4) 0.003(4) -0.003(4)
C40 0.062(6) 0.049(6) 0.034(5) -0.009(4) 0.003(4) -0.008(5)
C41 0.045(5) 0.038(5) 0.028(4) -0.001(4) 0.001(3) -0.002(4)
C42 0.057(6) 0.033(5) 0.036(5) -0.005(4) 0.002(4) 0.008(4)
C43 0.051(5) 0.044(5) 0.030(4) -0.009(4) -0.009(4) -0.004(4)
C44 0.054(6) 0.043(6) 0.051(6) -0.005(5) -0.001(5) -0.001(5)
C45 0.075(8) 0.059(8) 0.059(7) -0.007(6) 0.021(6) 0.003(6)
C46 0.066(8) 0.104(13) 0.054(7) 0.007(7) -0.003(6) -0.010(8)
C47 0.052(6) 0.093(11) 0.058(7) 0.006(7) 0.004(5) -0.011(6)
C48 0.092(9) 0.096(10) 0.102(10) -0.012(8) 0.036(8) 0.000(8)
C49 0.077(10) 0.129(16) 0.122(14) 0.038(12) 0.018(10) 0.008(10)
C50 0.075(8) 0.053(7) 0.078(9) -0.016(7) -0.008(7) -0.009(6)
C51 0.093(11) 0.088(12) 0.080(10) -0.012(9) 0.012(8) -0.029(9)
C52 0.15(2) 0.126(19) 0.087(13) -0.017(13) -0.044(13) 0.028(16)
C53 0.135(14) 0.108(13) 0.074(9) -0.014(9) 0.004(9) -0.068(12)
C54 0.102(12) 0.084(11) 0.091(11) 0.011(8) -0.029(9) 0.023(9)
C55 0.068(7) 0.046(6) 0.034(5) -0.006(4) -0.001(4) -0.009(5)
C56 0.057(6) 0.045(6) 0.045(5) -0.011(5) -0.008(4) 0.000(5)
C57 0.083(8) 0.049(7) 0.056(7) -0.016(6) -0.019(6) 0.004(6)
C58 0.098(9) 0.060(7) 0.031(5) -0.011(5) 0.008(5) -0.003(7)
C59 0.083(8) 0.054(7) 0.033(5) -0.004(5) 0.002(5) -0.007(6)
C60 0.161(10) 0.164(13) 0.148(12) 0.012(11) 0.018(9) -0.014(11)
C61 0.090(9) 0.060(8) 0.116(11) -0.003(8) -0.016(8) -0.015(7)
C62 0.094(8) 0.076(8) 0.123(9) -0.007(7) -0.020(7) -0.025(7)
C63 0.065(7) 0.084(10) 0.060(7) -0.021(7) -0.015(6) 0.008(7)
C64 0.126(15) 0.097(14) 0.060(9) 0.006(9) -0.018(9) -0.007(11)
C65 0.048(6) 0.068(8) 0.062(7) 0.002(6) 0.010(5) 0.002(6)
C66 0.055(8) 0.101(14) 0.123(15) 0.010(12) 0.000(8) -0.001(8)
C67 0.076(9) 0.082(8) 0.076(9) 0.017(8) -0.008(7) 0.010(7)
C68 0.057(6) 0.057(7) 0.044(5) 0.000(5) 0.002(4) -0.007(5)
C69 0.061(6) 0.055(7) 0.045(5) 0.006(5) 0.012(5) -0.001(5)
C70 0.053(6) 0.045(6) 0.042(5) 0.000(4) 0.005(4) -0.007(5)
C71 0.049(5) 0.033(5) 0.040(5) 0.003(4) -0.001(4) 0.000(4)
C72 0.054(5) 0.030(5) 0.045(5) 0.007(4) 0.004(4) 0.005(4)
C73 0.039(4) 0.035(5) 0.044(5) -0.005(4) 0.003(4) 0.001(4)
C74 0.057(6) 0.058(7) 0.041(5) -0.002(5) -0.005(5) 0.005(5)
C75 0.084(8) 0.055(7) 0.041(5) 0.006(5) -0.009(5) 0.004(6)
C76 0.077(8) 0.088(11) 0.043(6) -0.004(6) 0.008(6) -0.010(7)
C77 0.061(7) 0.061(7) 0.049(6) 0.003(5) 0.008(5) 0.018(6)
C78 0.082(9) 0.096(13) 0.066(8) 0.022(8) 0.018(7) 0.031(9)
C79 0.091(7) 0.086(8) 0.069(6) -0.003(6) -0.014(6) -0.003(6)
C80 0.074(8) 0.068(8) 0.084(8) -0.006(7) 0.003(7) -0.017(6)
C81 0.047(5) 0.037(5) 0.047(5) -0.006(4) -0.001(4) 0.000(4)
C82 0.048(5) 0.045(6) 0.046(5) -0.003(5) -0.009(4) -0.005(4)
C83 0.065(7) 0.051(7) 0.065(7) -0.003(6) 0.015(6) -0.019(6)
C84 0.073(8) 0.057(7) 0.068(8) -0.007(6) 0.032(6) -0.008(6)
C85 0.050(6) 0.039(5) 0.068(7) -0.002(5) 0.009(5) -0.005(4)
O0AA 0.124(8) 0.129(9) 0.122(8) 0.012(8) -0.012(8) -0.003(7)
O30 0.151(9) 0.150(11) 0.141(9) -0.001(8) -0.018(9) 0.006(8)
C86 0.148(10) 0.145(11) 0.164(13) -0.007(10) -0.006(10) 0.004(11)
C87 0.139(12) 0.139(11) 0.135(10) 0.011(11) 0.000(9) -0.005(9)
C88 0.115(9) 0.110(9) 0.132(11) 0.018(9) 0.017(8) -0.007(9)
C89 0.128(10) 0.103(9) 0.129(10) 0.002(10) 0.009(9) -0.016(8)
O31 0.173(12) 0.174(12) 0.183(11) 0.002(9) 0.008(10) -0.020(9)
O32 0.209(13) 0.196(13) 0.235(14) -0.005(10) 0.011(10) -0.014(9)
C90 0.145(13) 0.170(12) 0.155(12) 0.010(10) -0.028(10) 0.007(10)
C91 0.166(14) 0.171(12) 0.176(13) 0.018(10) -0.011(11) -0.009(10)
C92 0.204(15) 0.186(13) 0.201(13) 0.005(11) 0.007(11) -0.031(11)
C93 0.201(15) 0.188(14) 0.184(12) 0.005(11) 0.011(11) -0.017(11)

loop_
_atom_type_symbol
_atom_type_description
_atom_type_scat_dispersion_real
_atom_type_scat_dispersion_imag
_atom_type_scat_source
C C 0.0181 0.0091 'International Tables Vol C Tables 4.2.6.8 and 6.1.1.4'
H H 0.0000 0.0000 'International Tables Vol C Tables 4.2.6.8 and 6.1.1.4'
Fe Fe -1.1336 3.1974 'International Tables Vol C Tables 4.2.6.8 and 6.1.1.4'
N N 0.0311 0.0180 'International Tables Vol C Tables 4.2.6.8 and 6.1.1.4'
O O 0.0492 0.0322 'International Tables Vol C Tables 4.2.6.8 and 6.1.1.4'
Si Si 0.2541 0.3302 'International Tables Vol C Tables 4.2.6.8 and 6.1.1.4'

loop_
_geom_angle_atom_site_label_1
_geom_angle_atom_site_label_2
_geom_angle_atom_site_label_3
_geom_angle
_geom_angle_site_symmetry_1
_geom_angle_site_symmetry_3
_geom_angle_publ_flag
C55 Fe1 C56 41.0(5) . . ?
C55 Fe1 C57 68.4(5) . . ?
C55 Fe1 C58 69.5(5) . . ?
C55 Fe1 C59 41.0(5) . . ?
C55 Fe1 C81 121.6(4) . . ?
C55 Fe1 C82 105.8(5) . . ?
C55 Fe1 C83 123.3(5) . . ?
C55 Fe1 C84 158.8(5) . . ?
C55 Fe1 C85 158.1(5) . . ?
C56 Fe1 C57 40.5(5) . . ?
C56 Fe1 C58 68.9(5) . . ?
C56 Fe1 C82 120.2(4) . . ?
C56 Fe1 C83 158.5(5) . . ?
C56 Fe1 C84 159.8(5) . . ?
C57 Fe1 C84 125.2(6) . . ?
C58 Fe1 C57 40.4(6) . . ?
C58 Fe1 C82 161.2(5) . . ?
C58 Fe1 C83 124.6(6) . . ?
C58 Fe1 C84 109.1(6) . . ?
C59 Fe1 C56 69.2(5) . . ?
C59 Fe1 C57 68.8(5) . . ?
C59 Fe1 C58 42.0(5) . . ?
C59 Fe1 C82 122.6(5) . . ?
C59 Fe1 C83 108.5(6) . . ?
C59 Fe1 C84 123.7(6) . . ?
C81 Fe1 C56 105.3(5) . . ?
C81 Fe1 C57 121.1(5) . . ?
C81 Fe1 C58 157.0(5) . . ?
C81 Fe1 C59 158.7(5) . . ?
C81 Fe1 C82 41.1(4) . . ?
C81 Fe1 C83 68.7(5) . . ?
C81 Fe1 C84 68.2(5) . . ?
C81 Fe1 C85 40.6(5) . . ?
C82 Fe1 C57 156.4(5) . . ?
C82 Fe1 C84 68.3(5) . . ?
C83 Fe1 C57 160.3(6) . . ?
C83 Fe1 C82 41.7(5) . . ?
C83 Fe1 C84 39.0(5) . . ?
C85 Fe1 C56 122.0(5) . . ?
C85 Fe1 C57 107.6(5) . . ?
C85 Fe1 C58 122.3(6) . . ?
C85 Fe1 C59 159.6(5) . . ?
C85 Fe1 C82 68.9(5) . . ?
C85 Fe1 C83 67.7(5) . . ?
C85 Fe1 C84 40.8(5) . . ?
O2 Si1 O3 110.0(5) . . ?
O2 Si1 O7 108.8(5) . . ?
O2 Si1 C47 112.6(6) . . ?
O3 Si1 C47 106.9(6) . . ?
O7 Si1 O3 109.4(5) . . ?
O7 Si1 C47 109.1(6) . . ?
O7 Si2 O8 109.0(5) . . ?
O7 Si2 O29 110.7(5) . . ?
O7 Si2 C54 111.7(8) . . ?
O8 Si2 C54 109.6(7) . . ?
O29 Si2 O8 108.6(5) . . ?
O29 Si2 C54 107.1(7) . . ?
O1 Si3 C50 110.2(6) . . ?
O6 Si3 O1 108.5(5) . . ?
O6 Si3 O8 108.6(5) . . ?
O6 Si3 C50 110.3(6) . . ?
O8 Si3 O1 109.2(5) . . ?
O8 Si3 C50 109.9(6) . . ?
O1 Si4 O2 111.0(5) . . ?
O1 Si4 O10 108.0(5) . . ?
O1 Si4 C38 110.9(5) . . ?
O2 Si4 O10 108.8(5) . . ?
O2 Si4 C38 108.4(5) . . ?
O10 Si4 C38 109.8(5) . . ?
O3 Si5 O4 108.7(5) . . ?
O3 Si5 O11 108.8(5) . . ?
O3 Si5 C33 110.3(7) . . ?
O4 Si5 C33 110.9(6) . . ?
O11 Si5 O4 108.8(5) . . ?
O11 Si5 C33 109.3(6) . . ?
O4 Si6 O29 109.4(5) . . ?
O4 Si6 C31 110.2(5) . . ?
O5 Si6 O4 109.2(5) . . ?
O5 Si6 O29 108.0(5) . . ?
O5 Si6 C31 107.9(5) . . ?
O29 Si6 C31 112.1(5) . . ?
O5 Si7 C35 110.9(5) . . ?
O6 Si7 O5 107.8(5) . . ?
O6 Si7 O9 107.9(5) . . ?
O6 Si7 C35 108.7(5) . . ?
O9 Si7 O5 109.7(5) . . ?
O9 Si7 C35 111.7(6) . . ?
O9 Si8 O10 109.1(5) . . ?
O9 Si8 O11 109.2(5) . . ?
O9 Si8 C37 111.8(7) . . ?
O10 Si8 O11 108.7(5) . . ?
O10 Si8 C37 109.3(5) . . ?
O11 Si8 C37 108.9(6) . . ?
O14 Si9 O15 110.4(5) . . ?
O14 Si9 O24 109.6(6) . . ?
O14 Si9 C68 109.4(5) . . ?
O15 Si9 C68 110.4(5) . . ?
O24 Si9 O15 108.8(5) . . ?
O24 Si9 C68 108.1(6) . . ?
O15 Si10 O22 110.0(4) . . ?
O15 Si10 C77 108.5(5) . . ?
O16 Si10 O15 109.2(5) . . ?
O16 Si10 O22 109.0(4) . . ?
O16 Si10 C77 109.9(5) . . ?
O22 Si10 C77 110.3(6) . . ?
O20 Si11 O21 109.6(5) . . ?
O20 Si11 C80 112.3(7) . . ?
O21 Si11 C80 108.6(6) . . ?
O22 Si11 O20 109.4(5) . . ?
O22 Si11 O21 108.0(5) . . ?
O22 Si11 C80 108.9(7) . . ?
O14 Si12 C79 113.0(6) . . ?
O19 Si12 O14 107.6(6) . . ?
O19 Si12 C79 111.7(7) . . ?
O20 Si12 O14 108.1(5) . . ?
O20 Si12 O19 110.1(5) . . ?
O20 Si12 C79 106.2(6) . . ?
O23 Si13 O24 110.3(6) . . ?
O23 Si13 O25 108.5(6) . . ?
O23 Si13 C61 107.8(7) . . ?
O24 Si13 O25 109.2(6) . . ?
O24 Si13 C61 108.8(8) . . ?
O25 Si13 C61 112.2(8) . . ?
O16 Si14 C63 110.2(5) . . ?
O17 Si14 O16 109.6(5) . . ?
O17 Si14 O25 109.3(6) . . ?
O17 Si14 C63 110.5(6) . . ?
O25 Si14 O16 108.4(5) . . ?
O25 Si14 C63 108.7(6) . . ?
O17 Si15 O21 108.2(5) . . ?
O17 Si15 C65 110.7(5) . . ?
O18 Si15 O17 107.7(6) . . ?
O18 Si15 O21 109.8(5) . . ?
O18 Si15 C65 109.7(6) . . ?
O21 Si15 C65 110.7(6) . . ?
O18 Si16 O23 107.5(6) . . ?
O18 Si16 C67 109.1(7) . . ?
O19 Si16 O18 109.1(6) . . ?
O19 Si16 O23 108.2(6) . . ?
O19 Si16 C67 112.4(7) . . ?
O23 Si16 C67 110.4(7) . . ?
Si4 O1 Si3 143.1(5) . . ?
Si1 O2 Si4 152.8(6) . . ?
Si5 O3 Si1 145.3(6) . . ?
Si6 O4 Si5 144.9(6) . . ?
Si6 O5 Si7 145.7(6) . . ?
Si3 O6 Si7 162.7(7) . . ?
Si2 O7 Si1 146.8(6) . . ?
Si2 O8 Si3 142.1(6) . . ?
Si8 O9 Si7 140.3(6) . . ?
Si8 O10 Si4 149.2(5) . . ?
Si5 O11 Si8 158.5(6) . . ?
Si9 O14 Si12 154.0(7) . . ?
Si10 O15 Si9 142.3(6) . . ?
Si10 O16 Si14 150.2(6) . . ?
Si14 O17 Si15 149.4(7) . . ?
Si15 O18 Si16 149.8(7) . . ?
Si16 O19 Si12 148.9(6) . . ?
Si11 O20 Si12 145.8(6) . . ?
Si11 O21 Si15 150.3(7) . . ?
Si11 O22 Si10 151.8(6) . . ?
Si13 O23 Si16 151.7(8) . . ?
Si9 O24 Si13 147.5(7) . . ?
Si14 O25 Si13 146.5(6) . . ?
C40 N1 H1 119.0 . . ?
C41 N1 H1 119.0 . . ?
C41 N1 C40 121.9(9) . . ?
C42 N2 H2 120.0 . . ?
C43 N2 H2 120.0 . . ?
C43 N2 C42 120.0(9) . . ?
C70 N3 H3 116.9 . . ?
C71 N3 H3 116.9 . . ?
C71 N3 C70 126.1(9) . . ?
C72 N4 H4 120.0 . . ?
C73 N4 H4 120.0 . . ?
C73 N4 C72 120.0(9) . . ?
H1A C1 H1B 109.5 . . ?
H1A C1 H1C 109.5 . . ?
H1B C1 H1C 109.5 . . ?
C32 C1 H1A 109.5 . . ?
C32 C1 H1B 109.5 . . ?
C32 C1 H1C 109.5 . . ?
H2A C2 H2B 109.5 . . ?
H2A C2 H2C 109.5 . . ?
H2B C2 H2C 109.5 . . ?
C48 C2 H2A 109.5 . . ?
C48 C2 H2B 109.5 . . ?
C48 C2 H2C 109.5 . . ?
H3A C3 H3B 109.5 . . ?
H3A C3 H3C 109.5 . . ?
H3B C3 H3C 109.5 . . ?
C32 C3 H3A 109.5 . . ?
C32 C3 H3B 109.5 . . ?
C32 C3 H3C 109.5 . . ?
H4A C4 H4B 109.5 . . ?
H4A C4 H4C 109.5 . . ?
H4B C4 H4C 109.5 . . ?
C78 C4 H4A 109.5 . . ?
C78 C4 H4B 109.5 . . ?
C78 C4 H4C 109.5 . . ?
H5A C5 H5B 109.5 . . ?
H5A C5 H5C 109.5 . . ?
H5B C5 H5C 109.5 . . ?
C66 C5 H5A 109.5 . . ?
C66 C5 H5B 109.5 . . ?
C66 C5 H5C 109.5 . . ?
C9 C6 H6 110.4 . . ?
C60 C6 H6 110.4 . . ?
C60 C6 C9 101.1(14) . . ?
C79 C6 H6 110.4 . . ?
C79 C6 C9 108.1(18) . . ?
C79 C6 C60 116.1(14) . . ?
H7A C7 H7B 109.5 . . ?
H7A C7 H7C 109.5 . . ?
H7B C7 H7C 109.5 . . ?
C36 C7 H7A 109.5 . . ?
C36 C7 H7B 109.5 . . ?
C36 C7 H7C 109.5 . . ?
H8A C8 H8B 109.5 . . ?
H8A C8 H8C 109.5 . . ?
H8B C8 H8C 109.5 . . ?
C66 C8 H8A 109.5 . . ?
C66 C8 H8B 109.5 . . ?
C66 C8 H8C 109.5 . . ?
C6 C9 H9A 109.5 . . ?
C6 C9 H9B 109.5 . . ?
C6 C9 H9C 109.5 . . ?
H9A C9 H9B 109.5 . . ?
H9A C9 H9C 109.5 . . ?
H9B C9 H9C 109.5 . . ?
H10A C10 H10B 109.5 . . ?
H10A C10 H10C 109.5 . . ?
H10B C10 H10C 109.5 . . ?
C36 C10 H10A 109.5 . . ?
C36 C10 H10B 109.5 . . ?
C36 C10 H10C 109.5 . . ?
H11A C11 H11B 109.5 . . ?
H11A C11 H11C 109.5 . . ?
H11B C11 H11C 109.5 . . ?
C78 C11 H11A 109.5 . . ?
C78 C11 H11B 109.5 . . ?
C78 C11 H11C 109.5 . . ?
C14 C12 H12 109.0 . . ?
C17 C12 H12 109.0 . . ?
C17 C12 C14 114(3) . . ?
C17 C12 C67 110.1(18) . . ?
C67 C12 H12 109.0 . . ?
C67 C12 C14 106(2) . . ?
C15 C13 H13 108.9 . . ?
C15 C13 C18 102.6(16) . . ?
C18 C13 H13 108.9 . . ?
C54 C13 H13 108.9 . . ?
C54 C13 C15 126(2) . . ?
C54 C13 C18 100(2) . . ?
C12 C14 H14A 109.5 . . ?
C12 C14 H14B 109.5 . . ?
C12 C14 H14C 109.5 . . ?
H14A C14 H14B 109.5 . . ?
H14A C14 H14C 109.5 . . ?
H14B C14 H14C 109.5 . . ?
C13 C15 H15A 110.9 . . ?
C13 C15 H15B 104.4 . . ?
C13 C15 H15C 113.0 . . ?
H15A C15 H15B 109.5 . . ?
H15A C15 H15C 109.5 . . ?
H15B C15 H15C 109.4 . . ?
C26 C16 H16 110.6 . . ?
C26 C16 C30 116.9(19) . . ?
C30 C16 H16 110.6 . . ?
C80 C16 H16 110.6 . . ?
C80 C16 C26 103.4(17) . . ?
C80 C16 C30 104.1(17) . . ?
C12 C17 H17A 109.5 . . ?
C12 C17 H17B 109.5 . . ?
C12 C17 H17C 109.5 . . ?
H17A C17 H17B 109.5 . . ?
H17A C17 H17C 109.5 . . ?
H17B C17 H17C 109.5 . . ?
C13 C18 H18A 106.0 . . ?
C13 C18 H18B 114.4 . . ?
C13 C18 H18C 108.0 . . ?
H18A C18 H18B 109.4 . . ?
H18A C18 H18C 109.5 . . ?
H18B C18 H18C 109.5 . . ?
H19A C19 H19B 109.5 . . ?
H19A C19 H19C 109.5 . . ?
H19B C19 H19C 109.5 . . ?
C62 C19 H19A 109.5 . . ?
C62 C19 H19B 109.5 . . ?
C62 C19 H19C 109.5 . . ?
C25 C20 H20 105.7 . . ?
C25 C20 C28 113(2) . . ?
C25 C20 C37 110.5(18) . . ?
C28 C20 H20 105.7 . . ?
C37 C20 H20 105.7 . . ?
C37 C20 C28 115.5(15) . . ?
H21A C21 H21B 109.5 . . ?
H21A C21 H21C 109.5 . . ?
H21B C21 H21C 109.5 . . ?
C64 C21 H21A 109.5 . . ?
C64 C21 H21B 109.5 . . ?
C64 C21 H21C 109.5 . . ?
H22A C22 H22B 109.5 . . ?
H22A C22 H22C 109.5 . . ?
H22B C22 H22C 109.5 . . ?
C62 C22 H22A 109.5 . . ?
C62 C22 H22B 109.5 . . ?
C62 C22 H22C 109.5 . . ?
H23A C23 H23B 109.5 . . ?
H23A C23 H23C 109.5 . . ?
H23B C23 H23C 109.5 . . ?
C34 C23 H23A 109.5 . . ?
C34 C23 H23B 109.5 . . ?
C34 C23 H23C 109.5 . . ?
H24A C24 H24B 109.5 . . ?
H24A C24 H24C 109.5 . . ?
H24B C24 H24C 109.5 . . ?
C64 C24 H24A 109.5 . . ?
C64 C24 H24B 109.5 . . ?
C64 C24 H24C 109.5 . . ?
C20 C25 H25A 109.5 . . ?
C20 C25 H25B 109.5 . . ?
C20 C25 H25C 109.5 . . ?
H25A C25 H25B 109.5 . . ?
H25A C25 H25C 109.5 . . ?
H25B C25 H25C 109.5 . . ?
C16 C26 H26A 109.5 . . ?
C16 C26 H26B 109.5 . . ?
C16 C26 H26C 109.5 . . ?
H26A C26 H26B 109.5 . . ?
H26A C26 H26C 109.5 . . ?
H26B C26 H26C 109.5 . . ?
H27A C27 H27B 109.5 . . ?
H27A C27 H27C 109.5 . . ?
H27B C27 H27C 109.5 . . ?
C34 C27 H27A 109.5 . . ?
C34 C27 H27B 109.5 . . ?
C34 C27 H27C 109.5 . . ?
C20 C28 H28A 109.5 . . ?
C20 C28 H28B 109.5 . . ?
C20 C28 H28C 109.5 . . ?
H28A C28 H28B 109.5 . . ?
H28A C28 H28C 109.5 . . ?
H28B C28 H28C 109.5 . . ?
Si2 O29 Si6 154.1(6) . . ?
C16 C30 H30A 109.5 . . ?
C16 C30 H30B 109.5 . . ?
C16 C30 H30C 109.5 . . ?
H30A C30 H30B 109.5 . . ?
H30A C30 H30C 109.5 . . ?
H30B C30 H30C 109.5 . . ?
Si6 C31 H31A 108.0 . . ?
Si6 C31 H31B 108.0 . . ?
H31A C31 H31B 107.2 . . ?
C32 C31 Si6 117.2(8) . . ?
C32 C31 H31A 108.0 . . ?
C32 C31 H31B 108.0 . . ?
C1 C32 C3 110.1(16) . . ?
C1 C32 C31 109.4(13) . . ?
C1 C32 H32 109.0 . . ?
C3 C32 H32 109.0 . . ?
C31 C32 C3 110.3(11) . . ?
C31 C32 H32 109.0 . . ?
Si5 C33 H33A 107.0 . . ?
Si5 C33 H33B 107.0 . . ?
H33A C33 H33B 106.7 . . ?
C34 C33 Si5 121.4(11) . . ?
C34 C33 H33A 107.0 . . ?
C34 C33 H33B 107.0 . . ?
C23 C34 C27 110(2) . . ?
C23 C34 H34 107.8 . . ?
C27 C34 H34 107.8 . . ?
C33 C34 C23 110.4(17) . . ?
C33 C34 C27 113.2(14) . . ?
C33 C34 H34 107.8 . . ?
Si7 C35 H35A 107.3 . . ?
Si7 C35 H35B 107.3 . . ?
H35A C35 H35B 106.9 . . ?
C36 C35 Si7 120.2(11) . . ?
C36 C35 H35A 107.3 . . ?
C36 C35 H35B 107.3 . . ?
C7 C36 C10 113(2) . . ?
C7 C36 C35 114.8(19) . . ?
C7 C36 H36 107.1 . . ?
C10 C36 H36 107.1 . . ?
C35 C36 C10 107.0(15) . . ?
C35 C36 H36 107.1 . . ?
Si8 C37 H37A 107.9 . . ?
Si8 C37 H37B 107.9 . . ?
C20 C37 Si8 117.6(11) . . ?
C20 C37 H37A 107.9 . . ?
C20 C37 H37B 107.9 . . ?
H37A C37 H37B 107.2 . . ?
Si4 C38 H38A 108.0 . . ?
Si4 C38 H38B 108.0 . . ?
H38A C38 H38B 107.3 . . ?
C39 C38 Si4 117.1(8) . . ?
C39 C38 H38A 108.0 . . ?
C39 C38 H38B 108.0 . . ?
C38 C39 H39A 109.7 . . ?
C38 C39 H39B 109.7 . . ?
H39A C39 H39B 108.2 . . ?
C40 C39 C38 110.0(9) . . ?
C40 C39 H39A 109.7 . . ?
C40 C39 H39B 109.7 . . ?
N1 C40 C39 115.2(9) . . ?
N1 C40 H40A 108.5 . . ?
N1 C40 H40B 108.5 . . ?
C39 C40 H40A 108.5 . . ?
C39 C40 H40B 108.5 . . ?
H40A C40 H40B 107.5 . . ?
O13 C41 N1 121.2(9) . . ?
O13 C41 C42 122.8(9) . . ?
N1 C41 C42 116.0(8) . . ?
N2 C42 C41 111.6(8) . . ?
N2 C42 H42 108.4 . . ?
N2 C42 C44 107.7(9) . . ?
C41 C42 H42 108.4 . . ?
C41 C42 C44 112.4(8) . . ?
C44 C42 H42 108.4 . . ?
O12 C43 N2 123.8(9) . . ?
O12 C43 C55 119.2(9) . . ?
N2 C43 C55 116.9(9) . . ?
C42 C44 H44 108.4 . . ?
C45 C44 C42 113.3(9) . . ?
C45 C44 H44 108.4 . . ?
C46 C44 C42 109.2(10) . . ?
C46 C44 H44 108.4 . . ?
C46 C44 C45 109.1(11) . . ?
C44 C45 H45A 109.5 . . ?
C44 C45 H45B 109.5 . . ?
C44 C45 H45C 109.5 . . ?
H45A C45 H45B 109.5 . . ?
H45A C45 H45C 109.5 . . ?
H45B C45 H45C 109.5 . . ?
C44 C46 H46A 109.5 . . ?
C44 C46 H46B 109.5 . . ?
C44 C46 H46C 109.5 . . ?
H46A C46 H46B 109.5 . . ?
H46A C46 H46C 109.5 . . ?
H46B C46 H46C 109.5 . . ?
Si1 C47 H47A 108.2 . . ?
Si1 C47 H47B 108.2 . . ?
H47A C47 H47B 107.3 . . ?
C48 C47 Si1 116.4(10) . . ?
C48 C47 H47A 108.2 . . ?
C48 C47 H47B 108.2 . . ?
C2 C48 H48 108.5 . . ?
C2 C48 C49 109.7(16) . . ?
C47 C48 C2 109.8(15) . . ?
C47 C48 H48 108.5 . . ?
C47 C48 C49 111.6(15) . . ?
C49 C48 H48 108.5 . . ?
C48 C49 H49A 109.5 . . ?
C48 C49 H49B 109.5 . . ?
C48 C49 H49C 109.5 . . ?
H49A C49 H49B 109.5 . . ?
H49A C49 H49C 109.5 . . ?
H49B C49 H49C 109.5 . . ?
Si3 C50 H50A 108.7 . . ?
Si3 C50 H50B 108.7 . . ?
H50A C50 H50B 107.6 . . ?
C51 C50 Si3 114.4(10) . . ?
C51 C50 H50A 108.7 . . ?
C51 C50 H50B 108.7 . . ?
C50 C51 H51 110.6 . . ?
C50 C51 C52 109.0(16) . . ?
C50 C51 C53 113.2(14) . . ?
C52 C51 H51 110.6 . . ?
C52 C51 C53 102.4(17) . . ?
C53 C51 H51 110.6 . . ?
C51 C52 H52A 109.5 . . ?
C51 C52 H52B 109.5 . . ?
C51 C52 H52C 109.5 . . ?
H52A C52 H52B 109.5 . . ?
H52A C52 H52C 109.5 . . ?
H52B C52 H52C 109.5 . . ?
C51 C53 H53A 109.5 . . ?
C51 C53 H53B 109.5 . . ?
C51 C53 H53C 109.5 . . ?
H53A C53 H53B 109.5 . . ?
H53A C53 H53C 109.5 . . ?
H53B C53 H53C 109.5 . . ?
Si2 C54 H54A 106.2 . . ?
Si2 C54 H54B 106.2 . . ?
C13 C54 Si2 124.5(14) . . ?
C13 C54 H54A 106.2 . . ?
C13 C54 H54B 106.2 . . ?
H54A C54 H54B 106.4 . . ?
C43 C55 Fe1 120.5(7) . . ?
C56 C55 Fe1 71.4(7) . . ?
C56 C55 C43 128.0(10) . . ?
C59 C55 Fe1 71.1(8) . . ?
C59 C55 C43 121.7(10) . . ?
C59 C55 C56 110.1(11) . . ?
Fe1 C56 H56 126.3 . . ?
C55 C56 Fe1 67.6(7) . . ?
C55 C56 H56 126.2 . . ?
C55 C56 C57 107.6(11) . . ?
C57 C56 Fe1 71.4(7) . . ?
C57 C56 H56 126.2 . . ?
Fe1 C57 H57 129.3 . . ?
C56 C57 Fe1 68.1(6) . . ?
C56 C57 H57 125.9 . . ?
C58 C57 Fe1 68.3(7) . . ?
C58 C57 C56 108.3(11) . . ?
C58 C57 H57 125.9 . . ?
Fe1 C58 H58 125.4 . . ?
C57 C58 Fe1 71.3(7) . . ?
C57 C58 H58 126.3 . . ?
C57 C58 C59 107.5(11) . . ?
C59 C58 Fe1 68.6(7) . . ?
C59 C58 H58 126.3 . . ?
Fe1 C59 H59 127.5 . . ?
C55 C59 Fe1 67.9(7) . . ?
C55 C59 C58 106.4(11) . . ?
C55 C59 H59 126.8 . . ?
C58 C59 Fe1 69.4(7) . . ?
C58 C59 H59 126.8 . . ?
C6 C60 H60A 117.7 . . ?
C6 C60 H60B 88.9 . . ?
C6 C60 H60C 119.4 . . ?
H60A C60 H60B 109.5 . . ?
H60A C60 H60C 109.5 . . ?
H60B C60 H60C 109.5 . . ?
Si13 C61 H61A 108.0 . . ?
Si13 C61 H61B 108.0 . . ?
H61A C61 H61B 107.3 . . ?
C62 C61 Si13 117.1(13) . . ?
C62 C61 H61A 108.0 . . ?
C62 C61 H61B 108.0 . . ?
C19 C62 H62 107.7 . . ?
C22 C62 C19 110.5(18) . . ?
C22 C62 H62 107.7 . . ?
C61 C62 C19 108.1(18) . . ?
C61 C62 C22 114.8(18) . . ?
C61 C62 H62 107.7 . . ?
Si14 C63 H63A 108.1 . . ?
Si14 C63 H63B 108.1 . . ?
H63A C63 H63B 107.3 . . ?
C64 C63 Si14 116.7(10) . . ?
C64 C63 H63A 108.1 . . ?
C64 C63 H63B 108.1 . . ?
C21 C64 H64 107.7 . . ?
C24 C64 C21 102.1(19) . . ?
C24 C64 H64 107.7 . . ?
C63 C64 C21 112.8(16) . . ?
C63 C64 C24 118.4(16) . . ?
C63 C64 H64 107.7 . . ?
Si15 C65 H65A 107.6 . . ?
Si15 C65 H65B 107.6 . . ?
H65A C65 H65B 107.0 . . ?
C66 C65 Si15 119.0(9) . . ?
C66 C65 H65A 107.6 . . ?
C66 C65 H65B 107.6 . . ?
C5 C66 H66 105.4 . . ?
C8 C66 C5 116(2) . . ?
C8 C66 H66 105.4 . . ?
C65 C66 C5 113.1(15) . . ?
C65 C66 C8 111.0(14) . . ?
C65 C66 H66 105.4 . . ?
Si16 C67 H67A 108.5 . . ?
Si16 C67 H67B 108.5 . . ?
C12 C67 Si16 114.9(13) . . ?
C12 C67 H67A 108.5 . . ?
C12 C67 H67B 108.5 . . ?
H67A C67 H67B 107.5 . . ?
Si9 C68 H68A 107.9 . . ?
Si9 C68 H68B 107.9 . . ?
H68A C68 H68B 107.2 . . ?
C69 C68 Si9 117.8(8) . . ?
C69 C68 H68A 107.9 . . ?
C69 C68 H68B 107.9 . . ?
C68 C69 H69A 109.4 . . ?
C68 C69 H69B 109.4 . . ?
C68 C69 C70 111.0(9) . . ?
H69A C69 H69B 108.0 . . ?
C70 C69 H69A 109.4 . . ?
C70 C69 H69B 109.4 . . ?
N3 C70 C69 113.2(9) . . ?
N3 C70 H70A 108.9 . . ?
N3 C70 H70B 108.9 . . ?
C69 C70 H70A 108.9 . . ?
C69 C70 H70B 108.9 . . ?
H70A C70 H70B 107.8 . . ?
O27 C71 N3 123.3(10) . . ?
O27 C71 C72 120.5(9) . . ?
N3 C71 C72 116.0(9) . . ?
N4 C72 C71 109.7(8) . . ?
N4 C72 H72 108.5 . . ?
N4 C72 C74 110.7(9) . . ?
C71 C72 H72 108.5 . . ?
C74 C72 C71 110.9(9) . . ?
C74 C72 H72 108.5 . . ?
O26 C73 N4 121.3(9) . . ?
O26 C73 C81 121.4(9) . . ?
N4 C73 C81 117.2(9) . . ?
C72 C74 H74 107.4 . . ?
C72 C74 C75 111.6(10) . . ?
C75 C74 H74 107.4 . . ?
C76 C74 C72 112.4(11) . . ?
C76 C74 H74 107.4 . . ?
C76 C74 C75 110.3(10) . . ?
C74 C75 H75A 109.5 . . ?
C74 C75 H75B 109.5 . . ?
C74 C75 H75C 109.5 . . ?
H75A C75 H75B 109.5 . . ?
H75A C75 H75C 109.5 . . ?
H75B C75 H75C 109.5 . . ?
C74 C76 H76A 109.5 . . ?
C74 C76 H76B 109.5 . . ?
C74 C76 H76C 109.5 . . ?
H76A C76 H76B 109.5 . . ?
H76A C76 H76C 109.5 . . ?
H76B C76 H76C 109.5 . . ?
Si10 C77 H77A 107.6 . . ?
Si10 C77 H77B 107.6 . . ?
H77A C77 H77B 107.0 . . ?
C78 C77 Si10 118.8(9) . . ?
C78 C77 H77A 107.6 . . ?
C78 C77 H77B 107.6 . . ?
C4 C78 C11 115(2) . . ?
C4 C78 C77 110.0(13) . . ?
C4 C78 H78 106.6 . . ?
C11 C78 C77 112.0(16) . . ?
C11 C78 H78 106.6 . . ?
C77 C78 H78 106.6 . . ?
Si12 C79 H79A 107.4 . . ?
Si12 C79 H79B 107.4 . . ?
C6 C79 Si12 119.5(13) . . ?
C6 C79 H79A 107.4 . . ?
C6 C79 H79B 107.4 . . ?
H79A C79 H79B 107.0 . . ?
Si11 C80 H80A 107.2 . . ?
Si11 C80 H80B 107.2 . . ?
C16 C80 Si11 120.7(12) . . ?
C16 C80 H80A 107.2 . . ?
C16 C80 H80B 107.2 . . ?
H80A C80 H80B 106.8 . . ?
C73 C81 Fe1 119.7(7) . . ?
C82 C81 Fe1 70.5(6) . . ?
C82 C81 C73 128.3(10) . . ?
C85 C81 Fe1 69.9(7) . . ?
C85 C81 C73 122.4(9) . . ?
C85 C81 C82 108.9(10) . . ?
Fe1 C82 H82 126.8 . . ?
C81 C82 Fe1 68.4(6) . . ?
C81 C82 H82 127.4 . . ?
C81 C82 C83 105.2(10) . . ?
C83 C82 Fe1 68.9(7) . . ?
C83 C82 H82 127.4 . . ?
Fe1 C83 H83 125.2 . . ?
C82 C83 Fe1 69.3(6) . . ?
C82 C83 H83 125.1 . . ?
C84 C83 Fe1 72.0(8) . . ?
C84 C83 C82 109.8(11) . . ?
C84 C83 H83 125.1 . . ?
Fe1 C84 H84 128.8 . . ?
C83 C84 Fe1 69.1(8) . . ?
C83 C84 H84 126.2 . . ?
C83 C84 C85 107.6(11) . . ?
C85 C84 Fe1 67.5(7) . . ?
C85 C84 H84 126.2 . . ?
Fe1 C85 H85 124.6 . . ?
C81 C85 Fe1 69.5(7) . . ?
C81 C85 C84 108.4(10) . . ?
C81 C85 H85 125.8 . . ?
C84 C85 Fe1 71.7(8) . . ?
C84 C85 H85 125.8 . . ?
C87 O0AA C88 109(2) . . ?
C86 O30 C89 104.6(16) . . ?
O30 C86 H86A 109.3 . . ?
O30 C86 H86B 109.3 . . ?
O30 C86 C87 111(3) . . ?
H86A C86 H86B 108.0 . . ?
C87 C86 H86A 109.3 . . ?
C87 C86 H86B 109.3 . . ?
O0AA C87 C86 97(2) . . ?
O0AA C87 H87A 112.3 . . ?
O0AA C87 H87B 112.3 . . ?
C86 C87 H87A 112.3 . . ?
C86 C87 H87B 112.3 . . ?
H87A C87 H87B 109.9 . . ?
O0AA C88 H88A 108.2 . . ?
O0AA C88 H88B 108.2 . . ?
O0AA C88 C89 116(2) . . ?
H88A C88 H88B 107.4 . . ?
C89 C88 H88A 108.2 . . ?
C89 C88 H88B 108.2 . . ?
O30 C89 C88 103(2) . . ?
O30 C89 H89A 111.1 . . ?
O30 C89 H89B 111.1 . . ?
C88 C89 H89A 111.1 . . ?
C88 C89 H89B 111.1 . . ?
H89A C89 H89B 109.1 . . ?
C92 O31 C90 98.3(15) . . ?
C93 O32 C91 103.6(14) . . ?
O31 C90 H90A 108.5 . . ?
O31 C90 H90B 108.5 . . ?
O31 C90 C93 115(3) . . ?
H90A C90 H90B 107.5 . . ?
C93 C90 H90A 108.5 . . ?
C93 C90 H90B 108.5 . . ?
O32 C91 H91A 111.7 . . ?
O32 C91 H91B 111.7 . . ?
O32 C91 C92 100(3) . . ?
H91A C91 H91B 109.5 . . ?
C92 C91 H91A 111.7 . . ?
C92 C91 H91B 111.7 . . ?
O31 C92 C91 119(3) . . ?
O31 C92 H92A 107.6 . . ?
O31 C92 H92B 107.6 . . ?
C91 C92 H92A 107.6 . . ?
C91 C92 H92B 107.6 . . ?
H92A C92 H92B 107.0 . . ?
O32 C93 C90 93(3) . . ?
O32 C93 H93A 113.1 . . ?
O32 C93 H93B 113.1 . . ?
C90 C93 H93A 113.1 . . ?
C90 C93 H93B 113.1 . . ?
H93A C93 H93B 110.5 . . ?

loop_
_geom_bond_atom_site_label_1
_geom_bond_atom_site_label_2
_geom_bond_distance
_geom_bond_site_symmetry_2
_geom_bond_publ_flag
Fe1 C55 1.987(13) . ?
Fe1 C56 2.036(12) . ?
Fe1 C57 2.080(13) . ?
Fe1 C58 2.040(12) . ?
Fe1 C59 2.030(13) . ?
Fe1 C81 2.024(11) . ?
Fe1 C82 2.052(10) . ?
Fe1 C83 2.047(13) . ?
Fe1 C84 2.084(15) . ?
Fe1 C85 2.029(12) . ?
Si1 O2 1.611(8) . ?
Si1 O3 1.641(11) . ?
Si1 O7 1.635(11) . ?
Si1 C47 1.844(13) . ?
Si2 O7 1.606(11) . ?
Si2 O8 1.622(10) . ?
Si2 O29 1.621(9) . ?
Si2 C54 1.882(16) . ?
Si3 O1 1.630(9) . ?
Si3 O6 1.598(9) . ?
Si3 O8 1.625(10) . ?
Si3 C50 1.858(13) . ?
Si4 O1 1.607(10) . ?
Si4 O2 1.625(9) . ?
Si4 O10 1.626(9) . ?
Si4 C38 1.848(10) . ?
Si5 O3 1.596(11) . ?
Si5 O4 1.619(9) . ?
Si5 O11 1.616(9) . ?
Si5 C33 1.808(14) . ?
Si6 O4 1.612(10) . ?
Si6 O5 1.599(10) . ?
Si6 O29 1.627(10) . ?
Si6 C31 1.865(10) . ?
Si7 O5 1.635(9) . ?
Si7 O6 1.617(10) . ?
Si7 O9 1.633(10) . ?
Si7 C35 1.859(14) . ?
Si8 O9 1.606(10) . ?
Si8 O10 1.619(8) . ?
Si8 O11 1.619(9) . ?
Si8 C37 1.833(14) . ?
Si9 O14 1.599(10) . ?
Si9 O15 1.629(10) . ?
Si9 O24 1.617(12) . ?
Si9 C68 1.843(11) . ?
Si10 O15 1.619(9) . ?
Si10 O16 1.603(8) . ?
Si10 O22 1.636(9) . ?
Si10 C77 1.879(13) . ?
Si11 O20 1.599(9) . ?
Si11 O21 1.614(9) . ?
Si11 O22 1.589(9) . ?
Si11 C80 1.858(15) . ?
Si12 O14 1.633(10) . ?
Si12 O19 1.622(12) . ?
Si12 O20 1.621(10) . ?
Si12 C79 1.833(15) . ?
Si13 O23 1.600(11) . ?
Si13 O24 1.624(12) . ?
Si13 O25 1.634(11) . ?
Si13 C61 1.878(17) . ?
Si14 O16 1.639(9) . ?
Si14 O17 1.609(10) . ?
Si14 O25 1.620(11) . ?
Si14 C63 1.859(13) . ?
Si15 O17 1.613(10) . ?
Si15 O18 1.611(11) . ?
Si15 O21 1.615(10) . ?
Si15 C65 1.835(11) . ?
Si16 O18 1.627(11) . ?
Si16 O19 1.606(11) . ?
Si16 O23 1.627(12) . ?
Si16 C67 1.840(16) . ?
O12 C43 1.223(13) . ?
O13 C41 1.249(13) . ?
O26 C73 1.223(13) . ?
O27 C71 1.258(13) . ?
N1 H1 0.8800 . ?
N1 C40 1.452(14) . ?
N1 C41 1.346(13) . ?
N2 H2 0.8800 . ?
N2 C42 1.470(12) . ?
N2 C43 1.317(14) . ?
N3 H3 0.8800 . ?
N3 C70 1.427(15) . ?
N3 C71 1.328(14) . ?
N4 H4 0.8800 . ?
N4 C72 1.442(14) . ?
N4 C73 1.362(13) . ?
C1 H1A 0.9800 . ?
C1 H1B 0.9800 . ?
C1 H1C 0.9800 . ?
C1 C32 1.519(12) . ?
C2 H2A 0.9800 . ?
C2 H2B 0.9800 . ?
C2 H2C 0.9800 . ?
C2 C48 1.533(12) . ?
C3 H3A 0.9800 . ?
C3 H3B 0.9800 . ?
C3 H3C 0.9800 . ?
C3 C32 1.535(11) . ?
C4 H4A 0.9800 . ?
C4 H4B 0.9800 . ?
C4 H4C 0.9800 . ?
C4 C78 1.49(3) . ?
C5 H5A 0.9800 . ?
C5 H5B 0.9800 . ?
C5 H5C 0.9800 . ?
C5 C66 1.523(12) . ?
C6 H6 1.0000 . ?
C6 C9 1.538(12) . ?
C6 C60 1.532(12) . ?
C6 C79 1.520(12) . ?
C7 H7A 0.9800 . ?
C7 H7B 0.9800 . ?
C7 H7C 0.9800 . ?
C7 C36 1.521(9) . ?
C8 H8A 0.9800 . ?
C8 H8B 0.9800 . ?
C8 H8C 0.9800 . ?
C8 C66 1.521(12) . ?
C9 H9A 0.9800 . ?
C9 H9B 0.9800 . ?
C9 H9C 0.9800 . ?
C10 H10A 0.9800 . ?
C10 H10B 0.9800 . ?
C10 H10C 0.9800 . ?
C10 C36 1.531(9) . ?
C11 H11A 0.9800 . ?
C11 H11B 0.9800 . ?
C11 H11C 0.9800 . ?
C11 C78 1.51(3) . ?
C12 H12 1.0000 . ?
C12 C14 1.539(13) . ?
C12 C17 1.530(12) . ?
C12 C67 1.538(12) . ?
C13 H13 1.0000 . ?
C13 C15 1.523(13) . ?
C13 C18 1.534(13) . ?
C13 C54 1.518(12) . ?
C14 H14A 0.9800 . ?
C14 H14B 0.9800 . ?
C14 H14C 0.9800 . ?
C15 H15A 0.9802 . ?
C15 H15B 0.9799 . ?
C15 H15C 0.9801 . ?
C16 H16 1.0000 . ?
C16 C26 1.524(12) . ?
C16 C30 1.535(12) . ?
C16 C80 1.523(12) . ?
C17 H17A 0.9800 . ?
C17 H17B 0.9800 . ?
C17 H17C 0.9800 . ?
C18 H18A 0.9803 . ?
C18 H18B 0.9798 . ?
C18 H18C 0.9798 . ?
C19 H19A 0.9800 . ?
C19 H19B 0.9800 . ?
C19 H19C 0.9800 . ?
C19 C62 1.531(12) . ?
C20 H20 1.0000 . ?
C20 C25 1.520(12) . ?
C20 C28 1.534(12) . ?
C20 C37 1.523(12) . ?
C21 H21A 0.9800 . ?
C21 H21B 0.9800 . ?
C21 H21C 0.9800 . ?
C21 C64 1.532(12) . ?
C22 H22A 0.9800 . ?
C22 H22B 0.9800 . ?
C22 H22C 0.9800 . ?
C22 C62 1.529(12) . ?
C23 H23A 0.9800 . ?
C23 H23B 0.9800 . ?
C23 H23C 0.9800 . ?
C23 C34 1.527(12) . ?
C24 H24A 0.9800 . ?
C24 H24B 0.9800 . ?
C24 H24C 0.9800 . ?
C24 C64 1.517(12) . ?
C25 H25A 0.9800 . ?
C25 H25B 0.9800 . ?
C25 H25C 0.9800 . ?
C26 H26A 0.9800 . ?
C26 H26B 0.9800 . ?
C26 H26C 0.9800 . ?
C27 H27A 0.9800 . ?
C27 H27B 0.9800 . ?
C27 H27C 0.9800 . ?
C27 C34 1.530(12) . ?
C28 H28A 0.9800 . ?
C28 H28B 0.9800 . ?
C28 H28C 0.9800 . ?
C30 H30A 0.9800 . ?
C30 H30B 0.9800 . ?
C30 H30C 0.9800 . ?
C31 H31A 0.9900 . ?
C31 H31B 0.9900 . ?
C31 C32 1.526(11) . ?
C32 H32 1.0000 . ?
C33 H33A 0.9900 . ?
C33 H33B 0.9900 . ?
C33 C34 1.503(11) . ?
C34 H34 1.0000 . ?
C35 H35A 0.9900 . ?
C35 H35B 0.9900 . ?
C35 C36 1.526(9) . ?
C36 H36 1.0000 . ?
C37 H37A 0.9900 . ?
C37 H37B 0.9900 . ?
C38 H38A 0.9900 . ?
C38 H38B 0.9900 . ?
C38 C39 1.532(15) . ?
C39 H39A 0.9900 . ?
C39 H39B 0.9900 . ?
C39 C40 1.512(13) . ?
C40 H40A 0.9900 . ?
C40 H40B 0.9900 . ?
C41 C42 1.521(14) . ?
C42 H42 1.0000 . ?
C42 C44 1.558(16) . ?
C43 C55 1.516(15) . ?
C44 H44 1.0000 . ?
C44 C45 1.536(17) . ?
C44 C46 1.517(18) . ?
C45 H45A 0.9800 . ?
C45 H45B 0.9800 . ?
C45 H45C 0.9800 . ?
C46 H46A 0.9800 . ?
C46 H46B 0.9800 . ?
C46 H46C 0.9800 . ?
C47 H47A 0.9900 . ?
C47 H47B 0.9900 . ?
C47 C48 1.517(12) . ?
C48 H48 1.0000 . ?
C48 C49 1.537(12) . ?
C49 H49A 0.9800 . ?
C49 H49B 0.9800 . ?
C49 H49C 0.9800 . ?
C50 H50A 0.9900 . ?
C50 H50B 0.9900 . ?
C50 C51 1.523(12) . ?
C51 H51 1.0000 . ?
C51 C52 1.524(12) . ?
C51 C53 1.526(12) . ?
C52 H52A 0.9800 . ?
C52 H52B 0.9800 . ?
C52 H52C 0.9800 . ?
C53 H53A 0.9800 . ?
C53 H53B 0.9800 . ?
C53 H53C 0.9800 . ?
C54 H54A 0.9900 . ?
C54 H54B 0.9900 . ?
C55 C56 1.409(16) . ?
C55 C59 1.407(17) . ?
C56 H56 0.9500 . ?
C56 C57 1.424(18) . ?
C57 H57 0.9500 . ?
C57 C58 1.42(2) . ?
C58 H58 0.9500 . ?
C58 C59 1.460(19) . ?
C59 H59 0.9500 . ?
C60 H60A 0.9800 . ?
C60 H60B 0.9801 . ?
C60 H60C 0.9800 . ?
C61 H61A 0.9900 . ?
C61 H61B 0.9900 . ?
C61 C62 1.48(3) . ?
C62 H62 1.0000 . ?
C63 H63A 0.9900 . ?
C63 H63B 0.9900 . ?
C63 C64 1.512(12) . ?
C64 H64 1.0000 . ?
C65 H65A 0.9900 . ?
C65 H65B 0.9900 . ?
C65 C66 1.509(11) . ?
C66 H66 1.0000 . ?
C67 H67A 0.9900 . ?
C67 H67B 0.9900 . ?
C68 H68A 0.9900 . ?
C68 H68B 0.9900 . ?
C68 C69 1.494(17) . ?
C69 H69A 0.9900 . ?
C69 H69B 0.9900 . ?
C69 C70 1.555(15) . ?
C70 H70A 0.9900 . ?
C70 H70B 0.9900 . ?
C71 C72 1.543(15) . ?
C72 H72 1.0000 . ?
C72 C74 1.517(16) . ?
C73 C81 1.478(15) . ?
C74 H74 1.0000 . ?
C74 C75 1.551(17) . ?
C74 C76 1.514(19) . ?
C75 H75A 0.9800 . ?
C75 H75B 0.9800 . ?
C75 H75C 0.9800 . ?
C76 H76A 0.9800 . ?
C76 H76B 0.9800 . ?
C76 H76C 0.9800 . ?
C77 H77A 0.9900 . ?
C77 H77B 0.9900 . ?
C77 C78 1.521(19) . ?
C78 H78 1.0000 . ?
C79 H79A 0.9900 . ?
C79 H79B 0.9900 . ?
C80 H80A 0.9900 . ?
C80 H80B 0.9900 . ?
C81 C82 1.429(15) . ?
C81 C85 1.406(16) . ?
C82 H82 0.9500 . ?
C82 C83 1.460(17) . ?
C83 H83 0.9500 . ?
C83 C84 1.378(19) . ?
C84 H84 0.9500 . ?
C84 C85 1.434(17) . ?
C85 H85 0.9500 . ?
O0AA C87 1.447(12) . ?
O0AA C88 1.447(12) . ?
O30 C86 1.443(12) . ?
O30 C89 1.462(12) . ?
C86 H86A 0.9900 . ?
C86 H86B 0.9900 . ?
C86 C87 1.49(4) . ?
C87 H87A 0.9900 . ?
C87 H87B 0.9900 . ?
C88 H88A 0.9900 . ?
C88 H88B 0.9900 . ?
C88 C89 1.49(4) . ?
C89 H89A 0.9900 . ?
C89 H89B 0.9900 . ?
O31 C90 1.458(12) . ?
O31 C92 1.446(13) . ?
O32 C91 1.468(13) . ?
O32 C93 1.462(13) . ?
C90 H90A 0.9900 . ?
C90 H90B 0.9900 . ?
C90 C93 1.506(13) . ?
C91 H91A 0.9900 . ?
C91 H91B 0.9900 . ?
C91 C92 1.513(13) . ?
C92 H92A 0.9900 . ?
C92 H92B 0.9900 . ?
C93 H93A 0.9900 . ?
C93 H93B 0.9900 . ?

loop_
_geom_torsion_atom_site_label_1
_geom_torsion_atom_site_label_2
_geom_torsion_atom_site_label_3
_geom_torsion_atom_site_label_4
_geom_torsion
_geom_torsion_site_symmetry_1
_geom_torsion_site_symmetry_2
_geom_torsion_site_symmetry_3
_geom_torsion_site_symmetry_4
_geom_torsion_publ_flag
Fe1 C55 C56 C57 -60.5(8) . . . . ?
Fe1 C55 C59 C58 58.9(9) . . . . ?
Fe1 C56 C57 C58 -56.5(9) . . . . ?
Fe1 C57 C58 C59 -59.3(9) . . . . ?
Fe1 C58 C59 C55 -57.9(9) . . . . ?
Fe1 C81 C82 C83 -59.5(8) . . . . ?
Fe1 C81 C85 C84 61.4(10) . . . . ?
Fe1 C82 C83 C84 -60.8(11) . . . . ?
Fe1 C83 C84 C85 -56.6(10) . . . . ?
Fe1 C84 C85 C81 -60.1(8) . . . . ?
Si1 C47 C48 C2 76.3(18) . . . . ?
Si1 C47 C48 C49 -161.8(13) . . . . ?
Si3 C50 C51 C52 71.6(17) . . . . ?
Si3 C50 C51 C53 -175.1(12) . . . . ?
Si4 C38 C39 C40 173.5(9) . . . . ?
Si5 C33 C34 C23 62(2) . . . . ?
Si5 C33 C34 C27 -174.4(16) . . . . ?
Si6 C31 C32 C1 -67.2(17) . . . . ?
Si6 C31 C32 C3 171.6(13) . . . . ?
Si7 C35 C36 C7 52(3) . . . . ?
Si7 C35 C36 C10 178(2) . . . . ?
Si9 C68 C69 C70 -171.7(9) . . . . ?
Si10 C77 C78 C4 -170.1(16) . . . . ?
Si10 C77 C78 C11 61(2) . . . . ?
Si13 C61 C62 C19 -75(2) . . . . ?
Si13 C61 C62 C22 161.5(18) . . . . ?
Si14 C63 C64 C21 -171.3(17) . . . . ?
Si14 C63 C64 C24 -52(2) . . . . ?
Si15 C65 C66 C5 45(2) . . . . ?
Si15 C65 C66 C8 176.5(17) . . . . ?
O1 Si3 O6 Si7 -44(2) . . . . ?
O1 Si3 O8 Si2 76.9(10) . . . . ?
O1 Si3 C50 C51 -102.4(12) . . . . ?
O1 Si4 O2 Si1 -57.8(18) . . . . ?
O1 Si4 O10 Si8 70.7(13) . . . . ?
O1 Si4 C38 C39 59.6(11) . . . . ?
O2 Si1 O3 Si5 56.5(13) . . . . ?
O2 Si1 O7 Si2 -54.7(13) . . . . ?
O2 Si1 C47 C48 -63.3(13) . . . . ?
O2 Si4 O1 Si3 55.8(11) . . . . ?
O2 Si4 O10 Si8 -49.8(13) . . . . ?
O2 Si4 C38 C39 -178.3(9) . . . . ?
O3 Si1 O2 Si4 -63.6(18) . . . . ?
O3 Si1 O7 Si2 65.5(12) . . . . ?
O3 Si1 C47 C48 175.8(11) . . . . ?
O3 Si5 O4 Si6 -73.8(13) . . . . ?
O3 Si5 O11 Si8 55.9(18) . . . . ?
O3 Si5 C33 C34 -69.3(15) . . . . ?
O4 Si5 O3 Si1 65.3(12) . . . . ?
O4 Si5 O11 Si8 -62.4(18) . . . . ?
O4 Si5 C33 C34 51.2(16) . . . . ?
O4 Si6 O5 Si7 78.3(12) . . . . ?
O4 Si6 O29 Si2 -38.6(16) . . . . ?
O4 Si6 C31 C32 -51.4(12) . . . . ?
O5 Si6 O4 Si5 -52.8(14) . . . . ?
O5 Si6 O29 Si2 80.1(16) . . . . ?
O5 Si6 C31 C32 -170.5(10) . . . . ?
O5 Si7 O6 Si3 -72(2) . . . . ?
O5 Si7 O9 Si8 59.3(10) . . . . ?
O5 Si7 C35 C36 43.6(17) . . . . ?
O6 Si3 O1 Si4 54.3(11) . . . . ?
O6 Si3 O8 Si2 -41.3(11) . . . . ?
O6 Si3 C50 C51 17.5(14) . . . . ?
O6 Si7 O5 Si6 35.9(12) . . . . ?
O6 Si7 O9 Si8 -57.9(10) . . . . ?
O6 Si7 C35 C36 161.9(15) . . . . ?
O7 Si1 O2 Si4 56.2(18) . . . . ?
O7 Si1 O3 Si5 -63.0(12) . . . . ?
O7 Si1 C47 C48 57.6(13) . . . . ?
O7 Si2 O8 Si3 -74.5(10) . . . . ?
O7 Si2 O29 Si6 36.8(16) . . . . ?
O7 Si2 C54 C13 -60(2) . . . . ?
O8 Si2 O7 Si1 61.7(12) . . . . ?
O8 Si2 O29 Si6 -82.8(16) . . . . ?
O8 Si2 C54 C13 61(2) . . . . ?
O8 Si3 O1 Si4 -63.9(11) . . . . ?
O8 Si3 O6 Si7 75(2) . . . . ?
O8 Si3 C50 C51 137.2(11) . . . . ?
O9 Si7 O5 Si6 -81.4(12) . . . . ?
O9 Si7 O6 Si3 46(2) . . . . ?
O9 Si7 C35 C36 -79.1(16) . . . . ?
O9 Si8 O10 Si4 -72.6(13) . . . . ?
O9 Si8 O11 Si5 66.0(18) . . . . ?
O9 Si8 C37 C20 89.1(15) . . . . ?
O10 Si4 O1 Si3 -63.4(11) . . . . ?
O10 Si4 O2 Si1 60.9(18) . . . . ?
O10 Si4 C38 C39 -59.6(11) . . . . ?
O10 Si8 O9 Si7 66.9(10) . . . . ?
O10 Si8 O11 Si5 -52.8(18) . . . . ?
O10 Si8 C37 C20 -150.1(14) . . . . ?
O11 Si5 O3 Si1 -53.0(13) . . . . ?
O11 Si5 O4 Si6 44.6(14) . . . . ?
O11 Si5 C33 C34 171.1(14) . . . . ?
O11 Si8 O9 Si7 -51.7(10) . . . . ?
O11 Si8 O10 Si4 46.3(13) . . . . ?
O11 Si8 C37 C20 -31.5(16) . . . . ?
O12 C43 C55 Fe1 86.7(12) . . . . ?
O12 C43 C55 C56 176.2(11) . . . . ?
O12 C43 C55 C59 1.1(17) . . . . ?
O13 C41 C42 N2 -31.3(13) . . . . ?
O13 C41 C42 C44 89.8(11) . . . . ?
O14 Si9 O15 Si10 -48.1(11) . . . . ?
O14 Si9 O24 Si13 58.3(16) . . . . ?
O14 Si9 C68 C69 161.0(10) . . . . ?
O14 Si12 O19 Si16 -64.4(15) . . . . ?
O14 Si12 O20 Si11 48.5(14) . . . . ?
O14 Si12 C79 C6 -55.7(16) . . . . ?
O15 Si9 O14 Si12 70.9(18) . . . . ?
O15 Si9 O24 Si13 -62.5(15) . . . . ?
O15 Si9 C68 C69 -77.3(11) . . . . ?
O15 Si10 O16 Si14 58.2(13) . . . . ?
O15 Si10 O22 Si11 -73.6(13) . . . . ?
O15 Si10 C77 C78 161.6(13) . . . . ?
O16 Si10 O15 Si9 -70.2(10) . . . . ?
O16 Si10 O22 Si11 46.0(13) . . . . ?
O16 Si10 C77 C78 42.2(14) . . . . ?
O16 Si14 O17 Si15 -49.5(17) . . . . ?
O16 Si14 O25 Si13 64.4(14) . . . . ?
O16 Si14 C63 C64 -43.3(14) . . . . ?
O17 Si14 O16 Si10 63.7(13) . . . . ?
O17 Si14 O25 Si13 -55.0(14) . . . . ?
O17 Si14 C63 C64 78.0(14) . . . . ?
O17 Si15 O18 Si16 55.5(16) . . . . ?
O17 Si15 O21 Si11 -70.3(15) . . . . ?
O17 Si15 C65 C66 157.1(13) . . . . ?
O18 Si15 O17 Si14 -68.3(17) . . . . ?
O18 Si15 O21 Si11 47.1(15) . . . . ?
O18 Si15 C65 C66 38.4(15) . . . . ?
O18 Si16 O19 Si12 -50.9(16) . . . . ?
O18 Si16 O23 Si13 65.6(18) . . . . ?
O18 Si16 C67 C12 128.3(15) . . . . ?
O19 Si12 O14 Si9 49.2(18) . . . . ?
O19 Si12 O20 Si11 -68.8(13) . . . . ?
O19 Si12 C79 C6 65.9(15) . . . . ?
O19 Si16 O18 Si15 63.6(16) . . . . ?
O19 Si16 O23 Si13 -52.1(18) . . . . ?
O19 Si16 C67 C12 -110.6(16) . . . . ?
O20 Si11 O21 Si15 -50.1(15) . . . . ?
O20 Si11 O22 Si10 72.4(13) . . . . ?
O20 Si11 C80 C16 75.4(16) . . . . ?
O20 Si12 O14 Si9 -69.8(18) . . . . ?
O20 Si12 O19 Si16 53.3(15) . . . . ?
O20 Si12 C79 C6 -174.0(14) . . . . ?
O21 Si11 O20 Si12 68.0(13) . . . . ?
O21 Si11 O22 Si10 -46.8(13) . . . . ?
O21 Si11 C80 C16 -163.3(14) . . . . ?
O21 Si15 O17 Si14 50.3(17) . . . . ?
O21 Si15 O18 Si16 -62.0(16) . . . . ?
O21 Si15 C65 C66 -82.9(14) . . . . ?
O22 Si10 O15 Si9 49.3(11) . . . . ?
O22 Si10 O16 Si14 -61.9(13) . . . . ?
O22 Si10 C77 C78 -77.9(14) . . . . ?
O22 Si11 O20 Si12 -50.2(14) . . . . ?
O22 Si11 O21 Si15 68.9(15) . . . . ?
O22 Si11 C80 C16 -45.9(16) . . . . ?
O23 Si13 O24 Si9 -59.9(16) . . . . ?
O23 Si13 O25 Si14 54.2(14) . . . . ?
O23 Si13 C61 C62 -169.1(15) . . . . ?
O23 Si16 O18 Si15 -53.6(16) . . . . ?
O23 Si16 O19 Si12 65.7(16) . . . . ?
O23 Si16 C67 C12 10.4(18) . . . . ?
O24 Si9 O14 Si12 -48.9(18) . . . . ?
O24 Si9 O15 Si10 72.2(10) . . . . ?
O24 Si9 C68 C69 41.7(12) . . . . ?
O24 Si13 O23 Si16 52.0(18) . . . . ?
O24 Si13 O25 Si14 -66.0(14) . . . . ?
O24 Si13 C61 C62 -49.5(18) . . . . ?
O25 Si13 O23 Si16 -67.6(17) . . . . ?
O25 Si13 O24 Si9 59.2(16) . . . . ?
O25 Si13 C61 C62 71.4(18) . . . . ?
O25 Si14 O16 Si10 -55.6(13) . . . . ?
O25 Si14 O17 Si15 69.2(17) . . . . ?
O25 Si14 C63 C64 -162.0(13) . . . . ?
O26 C73 C81 Fe1 85.3(11) . . . . ?
O26 C73 C81 C82 173.2(10) . . . . ?
O26 C73 C81 C85 1.5(16) . . . . ?
O27 C71 C72 N4 -48.4(13) . . . . ?
O27 C71 C72 C74 74.2(13) . . . . ?
N1 C41 C42 N2 147.3(9) . . . . ?
N1 C41 C42 C44 -91.6(10) . . . . ?
N2 C42 C44 C45 167.2(10) . . . . ?
N2 C42 C44 C46 -70.9(12) . . . . ?
N2 C43 C55 Fe1 -95.6(10) . . . . ?
N2 C43 C55 C56 -6.1(17) . . . . ?
N2 C43 C55 C59 178.8(11) . . . . ?
N3 C71 C72 N4 135.2(9) . . . . ?
N3 C71 C72 C74 -102.2(11) . . . . ?
N4 C72 C74 C75 -60.9(12) . . . . ?
N4 C72 C74 C76 174.6(10) . . . . ?
N4 C73 C81 Fe1 -96.6(10) . . . . ?
N4 C73 C81 C82 -8.8(16) . . . . ?
N4 C73 C81 C85 179.5(10) . . . . ?
C9 C6 C79 Si12 -157.9(17) . . . . ?
C14 C12 C67 Si16 77(2) . . . . ?
C15 C13 C54 Si2 162(2) . . . . ?
C17 C12 C67 Si16 -159.8(19) . . . . ?
C18 C13 C54 Si2 -84(3) . . . . ?
C25 C20 C37 Si8 -65(2) . . . . ?
C26 C16 C80 Si11 155.1(15) . . . . ?
C28 C20 C37 Si8 165.1(17) . . . . ?
O29 Si2 O7 Si1 -57.7(12) . . . . ?
O29 Si2 O8 Si3 46.2(11) . . . . ?
O29 Si2 C54 C13 178.7(18) . . . . ?
O29 Si6 O4 Si5 65.2(13) . . . . ?
O29 Si6 O5 Si7 -40.5(12) . . . . ?
O29 Si6 C31 C32 70.7(11) . . . . ?
C30 C16 C80 Si11 -82(2) . . . . ?
C31 Si6 O4 Si5 -171.2(11) . . . . ?
C31 Si6 O5 Si7 -161.9(11) . . . . ?
C31 Si6 O29 Si2 -161.2(14) . . . . ?
C33 Si5 O3 Si1 -172.9(11) . . . . ?
C33 Si5 O4 Si6 164.8(12) . . . . ?
C33 Si5 O11 Si8 176.4(17) . . . . ?
C35 Si7 O5 Si6 154.8(11) . . . . ?
C35 Si7 O6 Si3 167(2) . . . . ?
C35 Si7 O9 Si8 -177.3(8) . . . . ?
C37 Si8 O9 Si7 -172.2(9) . . . . ?
C37 Si8 O10 Si4 165.0(12) . . . . ?
C37 Si8 O11 Si5 -171.7(17) . . . . ?
C38 Si4 O1 Si3 176.4(9) . . . . ?
C38 Si4 O2 Si1 -179.8(16) . . . . ?
C38 Si4 O10 Si8 -168.3(11) . . . . ?
C38 C39 C40 N1 175.2(10) . . . . ?
C40 N1 C41 O13 -2.3(14) . . . . ?
C40 N1 C41 C42 179.1(8) . . . . ?
C41 N1 C40 C39 -87.6(12) . . . . ?
C41 C42 C44 C45 43.9(13) . . . . ?
C41 C42 C44 C46 165.8(11) . . . . ?
C42 N2 C43 O12 -6.8(15) . . . . ?
C42 N2 C43 C55 175.6(9) . . . . ?
C43 N2 C42 C41 -74.4(11) . . . . ?
C43 N2 C42 C44 161.8(9) . . . . ?
C43 C55 C56 Fe1 -114.7(12) . . . . ?
C43 C55 C56 C57 -175.2(11) . . . . ?
C43 C55 C59 Fe1 114.8(11) . . . . ?
C43 C55 C59 C58 173.7(11) . . . . ?
C47 Si1 O2 Si4 177.3(16) . . . . ?
C47 Si1 O3 Si5 179.0(11) . . . . ?
C47 Si1 O7 Si2 -177.9(11) . . . . ?
C50 Si3 O1 Si4 175.2(10) . . . . ?
C50 Si3 O6 Si7 -165(2) . . . . ?
C50 Si3 O8 Si2 -162.0(10) . . . . ?
C54 Si2 O7 Si1 -177.0(11) . . . . ?
C54 Si2 O8 Si3 162.9(11) . . . . ?
C54 Si2 O29 Si6 158.9(16) . . . . ?
C55 C56 C57 Fe1 58.1(8) . . . . ?
C55 C56 C57 C58 1.6(14) . . . . ?
C56 C55 C59 Fe1 -61.0(9) . . . . ?
C56 C55 C59 C58 -2.2(15) . . . . ?
C56 C57 C58 Fe1 56.4(9) . . . . ?
C56 C57 C58 C59 -3.0(15) . . . . ?
C57 C58 C59 Fe1 61.1(9) . . . . ?
C57 C58 C59 C55 3.1(15) . . . . ?
C59 C55 C56 Fe1 60.9(9) . . . . ?
C59 C55 C56 C57 0.4(14) . . . . ?
C60 C6 C79 Si12 89(2) . . . . ?
C61 Si13 O23 Si16 170.7(17) . . . . ?
C61 Si13 O24 Si9 -178.0(14) . . . . ?
C61 Si13 O25 Si14 173.2(13) . . . . ?
C63 Si14 O16 Si10 -174.5(12) . . . . ?
C63 Si14 O17 Si15 -171.2(15) . . . . ?
C63 Si14 O25 Si13 -175.7(12) . . . . ?
C65 Si15 O17 Si14 171.7(15) . . . . ?
C65 Si15 O18 Si16 176.1(14) . . . . ?
C65 Si15 O21 Si11 168.3(13) . . . . ?
C67 Si16 O18 Si15 -173.3(14) . . . . ?
C67 Si16 O19 Si12 -172.1(14) . . . . ?
C67 Si16 O23 Si13 -175.5(16) . . . . ?
C68 Si9 O14 Si12 -167.4(16) . . . . ?
C68 Si9 O15 Si10 -169.2(9) . . . . ?
C68 Si9 O24 Si13 177.6(13) . . . . ?
C68 C69 C70 N3 -176.2(10) . . . . ?
C70 N3 C71 O27 -2.2(17) . . . . ?
C70 N3 C71 C72 174.0(9) . . . . ?
C71 N3 C70 C69 -110.1(12) . . . . ?
C71 C72 C74 C75 177.1(9) . . . . ?
C71 C72 C74 C76 52.5(13) . . . . ?
C72 N4 C73 O26 -3.2(15) . . . . ?
C72 N4 C73 C81 178.7(9) . . . . ?
C73 N4 C72 C71 -63.6(12) . . . . ?
C73 N4 C72 C74 173.7(9) . . . . ?
C73 C81 C82 Fe1 -113.0(11) . . . . ?
C73 C81 C82 C83 -172.5(11) . . . . ?
C73 C81 C85 Fe1 113.2(10) . . . . ?
C73 C81 C85 C84 174.6(11) . . . . ?
C77 Si10 O15 Si9 170.1(9) . . . . ?
C77 Si10 O16 Si14 177.1(12) . . . . ?
C77 Si10 O22 Si11 166.7(11) . . . . ?
C79 Si12 O14 Si9 172.9(16) . . . . ?
C79 Si12 O19 Si16 171.0(14) . . . . ?
C79 Si12 O20 Si11 170.1(13) . . . . ?
C80 Si11 O20 Si12 -171.2(12) . . . . ?
C80 Si11 O21 Si15 -173.1(14) . . . . ?
C80 Si11 O22 Si10 -164.5(12) . . . . ?
C81 C82 C83 Fe1 59.1(7) . . . . ?
C81 C82 C83 C84 -1.7(15) . . . . ?
C82 C81 C85 Fe1 -60.0(8) . . . . ?
C82 C81 C85 C84 1.5(14) . . . . ?
C82 C83 C84 Fe1 59.2(9) . . . . ?
C82 C83 C84 C85 2.6(17) . . . . ?
C83 C84 C85 Fe1 57.5(11) . . . . ?
C83 C84 C85 C81 -2.6(17) . . . . ?
C85 C81 C82 Fe1 59.6(8) . . . . ?
C85 C81 C82 C83 0.1(13) . . . . ?
O0AA C88 C89 O30 -56(3) . . . . ?
O30 C86 C87 O0AA 75(3) . . . . ?
C86 O30 C89 C88 58(3) . . . . ?
C87 O0AA C88 C89 62(3) . . . . ?
C88 O0AA C87 C86 -62(3) . . . . ?
C89 O30 C86 C87 -77(3) . . . . ?
O31 C90 C93 O32 -80(3) . . . . ?
O32 C91 C92 O31 61(4) . . . . ?
C90 O31 C92 C91 -52(4) . . . . ?
C91 O32 C93 C90 81(3) . . . . ?
C92 O31 C90 C93 63(3) . . . . ?
C93 O32 C91 C92 -74(3) . . . . ?

loop_
_smtbx_masks_void_nr
_smtbx_masks_void_average_x
_smtbx_masks_void_average_y
_smtbx_masks_void_average_z
_smtbx_masks_void_volume
_smtbx_masks_void_count_electrons
_smtbx_masks_void_content
1 0.155 0.014 0.697 156.9 27.8 ?
2 -0.155 0.514 0.303 156.9 27.4 ?
3 0.152 0.780 0.454 10.2 0.0 ?
4 0.307 0.025 0.358 16.4 2.2 ?
5 0.693 0.525 0.642 16.4 2.1 ?
6 0.848 0.280 0.546 10.2 0.0 ?
